data_4081272
loop_
_publ_author_name
'Wooles, Ashley J.'
'Lewis, William'
'Blake, Alexander J.'
'Liddle, Stephen T.'

_publ_section_title
;
 \b-Diketiminate Derivatives of Alkali Metals and Uranium
;
_journal_issue 18
_journal_name_full Organometallics
_journal_page_first 5058
_journal_paper_doi 10.1021/om400435b
_journal_volume 32
_journal_year 2013
_chemical_formula_moiety 'C70 H106 Cs2 N4, 2 (C6 D6)'
_chemical_formula_sum 'C82 H106 Cs2 D12 N4'
_chemical_formula_weight 1437.70
_chemical_name_systematic
; 
 ? 
;
_space_group_IT_number 14
_symmetry_cell_setting monoclinic
_symmetry_space_group_name_Hall '-P 2ybc'
_symmetry_space_group_name_H-M 'P 1 21/c 1'
_atom_sites_solution_hydrogens 'geom, Me from difmap'
_atom_sites_solution_primary direct
_atom_sites_solution_secondary difmap
_audit_creation_method 'enCIFer editing of SHELXL97 CIF output'
_cell_angle_alpha 90.00
_cell_angle_beta 95.579(5)
_cell_angle_gamma 90.00
_cell_formula_units_Z 4
_cell_length_a 19.632(5)
_cell_length_b 20.003(5)
_cell_length_c 19.594(5)
_cell_measurement_reflns_used 9894
_cell_measurement_temperature 90(2)
_cell_measurement_theta_max 27.24
_cell_measurement_theta_min 2.29
_cell_volume 7658(3)
_computing_cell_refinement 'Bruker SAINT version 6.36A (Bruker, 2000)'
_computing_data_collection 'Bruker SMART version 5.625 (Bruker, 2001)'
_computing_data_reduction 'Bruker SAINT; SHELXTL (Sheldrick, 2008)'
_computing_molecular_graphics 'SHELXTL (Sheldrick, 2008)'
_computing_publication_material 'enCIFer (Allen et al., 2004); PLATON (Spek, 2009)'
_computing_structure_refinement 'SHELXL97 (Sheldrick, 2008)'
_computing_structure_solution 'SHELXTL (Sheldrick, 2008)'
_diffrn_ambient_temperature 90(2)
_diffrn_detector_area_resol_mean 8.366
_diffrn_measured_fraction_theta_full 0.998
_diffrn_measured_fraction_theta_max 0.998
_diffrn_measurement_device_type 'Bruker SMART 1000 CCD area detector'
_diffrn_measurement_method \w
_diffrn_radiation_monochromator graphite
_diffrn_radiation_source 'normal-focus sealed tube'
_diffrn_radiation_type MoK\a
_diffrn_radiation_wavelength 0.71073
_diffrn_reflns_av_R_equivalents 0.094
_diffrn_reflns_av_sigmaI/netI 0.127
_diffrn_reflns_limit_h_max 23
_diffrn_reflns_limit_h_min -23
_diffrn_reflns_limit_k_max 22
_diffrn_reflns_limit_k_min -23
_diffrn_reflns_limit_l_max 23
_diffrn_reflns_limit_l_min -17
_diffrn_reflns_number 39059
_diffrn_reflns_theta_full 25.00
_diffrn_reflns_theta_max 25.00
_diffrn_reflns_theta_min 1.85
_diffrn_standards_decay_% 0
_diffrn_standards_number 0
_exptl_absorpt_coefficient_mu 0.995
_exptl_absorpt_correction_T_max 0.75
_exptl_absorpt_correction_T_min 0.65
_exptl_absorpt_correction_type multi-scan
_exptl_absorpt_process_details 'SADABS 2007/2'
_exptl_crystal_colour YELLOW
_exptl_crystal_density_diffrn 1.247
_exptl_crystal_description PLATE
_exptl_crystal_F_000 2992
_exptl_crystal_size_max 0.24
_exptl_crystal_size_mid 0.16
_exptl_crystal_size_min 0.06
_refine_diff_density_max 1.13
_refine_diff_density_min -1.53
_refine_diff_density_rms 0.14
_refine_ls_extinction_method none
_refine_ls_goodness_of_fit_ref 1.11
_refine_ls_hydrogen_treatment constr
_refine_ls_matrix_type full
_refine_ls_number_parameters 813
_refine_ls_number_reflns 13451
_refine_ls_number_restraints 0
_refine_ls_restrained_S_all 1.11
_refine_ls_R_factor_all 0.134
_refine_ls_R_factor_gt 0.0617
_refine_ls_shift/su_max 0.001
_refine_ls_shift/su_mean 0.000
_refine_ls_structure_factor_coef Fsqd
_refine_ls_weighting_details 'calc w=1/[\s^2^(Fo^2^)+25.70P] where P=(Fo^2^+2Fc^2^)/3'
_refine_ls_weighting_scheme calc
_refine_ls_wR_factor_gt 0.094
_refine_ls_wR_factor_ref 0.113
_reflns_number_gt 7768
_reflns_number_total 13451
_reflns_threshold_expression I>2\s(I)
_cod_data_source_file om400435b_si_001.cif
_cod_data_source_block 2a
_cod_original_sg_symbol_H-M 'P 21/c'
_cod_database_code 4081272
_nottingham_internal_coll_name CSAWLA
_nottingham_internal_coll_number 11860
_nottingham_internal_coll_client AW
_nottingham_internal_coll_type hemisphere
_nottingham_internal_coll_frame_time 50
_nottingham_internal_coll_frame_width 0.3
_nottingham_internal_coll_frame_method \w
_nottingham_internal_coll_user AW
_nottingham_internal_coll_date 17/09/2012
_nottingham_internal_coll_location NOTTS
_nottingham_internal_process_user AW/WL
_nottingham_internal_process_date 18/09/2012
_nottingham_internal_solution_user AW
_nottingham_internal_solution_date 18/09/2012
_nottingham_internal_refinement_user AW
_nottingham_internal_refinement_date 18/09/2012
_nottingham_internal_validation_user AJB
_nottingham_internal_validation_date 12/1/2013

loop_
_symmetry_equiv_pos_as_xyz
'x, y, z'
'-x, y+1/2, -z+1/2'
'-x, -y, -z'
'x, -y-1/2, z-1/2'

loop_
_atom_site_label
_atom_site_type_symbol
_atom_site_fract_x
_atom_site_fract_y
_atom_site_fract_z
_atom_site_U_iso_or_equiv
_atom_site_adp_type
_atom_site_occupancy
_atom_site_symmetry_multiplicity
_atom_site_calc_flag
_atom_site_refinement_flags
Cs1 Cs 0.07410(2) 0.70306(2) 0.60528(3) 0.02843(13) Uani 1 1 d .
Cs2 Cs 0.43683(2) 0.96384(2) 0.75506(3) 0.02763(13) Uani 1 1 d .
N1 N 0.2583(3) 0.5886(2) 0.6261(3) 0.0172(13) Uani 1 1 d .
N2 N 0.3871(3) 0.4135(2) 0.6911(3) 0.0170(13) Uani 1 1 d .
N3 N 0.2593(2) 1.0114(2) 0.7246(3) 0.0148(12) Uani 1 1 d .
N4 N 0.1263(3) 0.8338(2) 0.6675(3) 0.0196(13) Uani 1 1 d .
C59 C 0.0609(3) 0.8604(3) 0.6446(3) 0.0151(15) Uani 1 1 d .
C35 C 0.4499(4) 0.2778(3) 0.5505(4) 0.035(2) Uani 1 1 d .
H35A H 0.4901 0.2488 0.5594 0.052 Uiso 1 1 calc R
H35B H 0.4415 0.2863 0.5012 0.052 Uiso 1 1 calc R
H35C H 0.4099 0.2557 0.5667 0.052 Uiso 1 1 calc R
C80 C -0.0710(4) 0.6501(4) 0.4870(5) 0.045(2) Uani 1 1 d .
H80 H -0.0542 0.6144 0.4613 0.054 Uiso 1 1 calc R
C32 C 0.4334(4) 0.4361(4) 0.8726(4) 0.043(2) Uani 1 1 d .
H32A H 0.4757 0.4207 0.8985 0.064 Uiso 1 1 calc R
H32B H 0.4025 0.4543 0.9043 0.064 Uiso 1 1 calc R
H32C H 0.4442 0.4710 0.8402 0.064 Uiso 1 1 calc R
C1 C 0.2917(3) 0.4732(3) 0.6357(3) 0.0178(15) Uani 1 1 d .
H1 H 0.2473 0.4639 0.6141 0.021 Uiso 1 1 calc R
C50 C 0.4212(3) 1.1471(3) 0.7276(4) 0.0260(18) Uani 1 1 d .
H50 H 0.4610 1.1743 0.7287 0.031 Uiso 1 1 calc R
C47 C 0.3059(3) 1.0630(3) 0.7245(3) 0.0175(16) Uani 1 1 d .
C56 C 0.3037(3) 1.0547(3) 0.5938(3) 0.0231(17) Uani 1 1 d .
H56 H 0.2636 1.0258 0.6018 0.028 Uiso 1 1 calc R
C34 C 0.5222(4) 0.3812(3) 0.5602(4) 0.037(2) Uani 1 1 d .
H34A H 0.5302 0.4235 0.5848 0.055 Uiso 1 1 calc R
H34B H 0.5106 0.3902 0.5113 0.055 Uiso 1 1 calc R
H34C H 0.5636 0.3536 0.5663 0.055 Uiso 1 1 calc R
C48 C 0.3336(3) 1.0801(3) 0.6625(3) 0.0184(16) Uani 1 1 d .
C57 C 0.2770(4) 1.1122(4) 0.5465(4) 0.041(2) Uani 1 1 d .
H57A H 0.3156 1.1398 0.5351 0.062 Uiso 1 1 calc R
H57B H 0.2452 1.1398 0.5700 0.062 Uiso 1 1 calc R
H57C H 0.2532 1.0939 0.5044 0.062 Uiso 1 1 calc R
C82 C -0.1120(4) 0.6890(4) 0.5887(4) 0.046(2) Uani 1 1 d .
H82 H -0.1234 0.6804 0.6339 0.055 Uiso 1 1 calc R
C26 C 0.5303(3) 0.2950(3) 0.6912(4) 0.0270(17) Uani 1 1 d .
H26 H 0.5596 0.2766 0.6602 0.032 Uiso 1 1 calc R
C33 C 0.4629(3) 0.3440(3) 0.5885(3) 0.0237(17) Uani 1 1 d .
H33 H 0.4208 0.3721 0.5795 0.028 Uiso 1 1 calc R
C78 C -0.1006(4) 0.7651(4) 0.4980(4) 0.039(2) Uani 1 1 d .
H78 H -0.1036 0.8093 0.4801 0.047 Uiso 1 1 calc R
C79 C -0.0772(4) 0.7134(4) 0.4590(4) 0.042(2) Uani 1 1 d .
H79 H -0.0657 0.7215 0.4137 0.050 Uiso 1 1 calc R
C20 C 0.1680(3) 0.5299(4) 0.4306(3) 0.0307(18) Uani 1 1 d .
H20A H 0.1735 0.4821 0.4407 0.046 Uiso 1 1 calc R
H20B H 0.1952 0.5419 0.3929 0.046 Uiso 1 1 calc R
H20C H 0.1197 0.5398 0.4172 0.046 Uiso 1 1 calc R
C46 C 0.2411(3) 0.7696(3) 0.7079(4) 0.0286(18) Uani 1 1 d .
H46A H 0.2096 0.7524 0.7397 0.043 Uiso 1 1 calc R
H46B H 0.2870 0.7514 0.7204 0.043 Uiso 1 1 calc R
H1A H 0.2251 0.7559 0.6611 0.043 Uiso 1 1 calc R
C15 C 0.0530(3) 0.5297(3) 0.6103(4) 0.0273(18) Uani 1 1 d .
H15 H 0.0069 0.5145 0.6067 0.033 Uiso 1 1 calc R
C36 C 0.1570(3) 0.9460(3) 0.7012(3) 0.0192(16) Uani 1 1 d .
H36 H 0.1090 0.9528 0.6984 0.023 Uiso 1 1 calc R
C37 C 0.1929(3) 1.0073(3) 0.7119(3) 0.0152(15) Uani 1 1 d .
C16 C 0.0861(3) 0.5381(3) 0.5517(4) 0.0240(16) Uani 1 1 d .
H16 H 0.0619 0.5310 0.5079 0.029 Uiso 1 1 calc R
C11 C 0.3109(3) 0.2859(3) 0.6813(3) 0.0245(17) Uani 1 1 d .
H11A H 0.3516 0.2749 0.6582 0.037 Uiso 1 1 calc R
H11B H 0.2778 0.2492 0.6749 0.037 Uiso 1 1 calc R
H11C H 0.3241 0.2924 0.7303 0.037 Uiso 1 1 calc R
C69 C -0.0233(4) 0.7693(3) 0.7670(4) 0.045(2) Uani 1 1 d .
H69A H -0.0713 0.7833 0.7645 0.067 Uiso 1 1 calc R
H69B H -0.0105 0.7476 0.8112 0.067 Uiso 1 1 calc R
H1B H -0.0172 0.7379 0.7297 0.067 Uiso 1 1 calc R
C81 C -0.0887(4) 0.6387(4) 0.5506(5) 0.044(2) Uani 1 1 d .
H81 H -0.0849 0.5948 0.5692 0.053 Uiso 1 1 calc R
C38 C 0.1436(3) 1.0699(3) 0.7060(3) 0.0157(15) Uani 1 1 d .
C30 C 0.3987(4) 0.3772(3) 0.8329(4) 0.0332(19) Uani 1 1 d .
H30 H 0.3564 0.3941 0.8059 0.040 Uiso 1 1 calc R
C29 C 0.4460(3) 0.3485(3) 0.7829(3) 0.0193(16) Uani 1 1 d .
C31 C 0.3773(5) 0.3237(4) 0.8838(4) 0.057(3) Uani 1 1 d .
H31A H 0.3583 0.2848 0.8582 0.086 Uiso 1 1 calc R
H31B H 0.3426 0.3425 0.9111 0.086 Uiso 1 1 calc R
H31C H 0.4174 0.3101 0.9143 0.086 Uiso 1 1 calc R
C6 C 0.4039(3) 0.5720(3) 0.7185(3) 0.0237(17) Uani 1 1 d .
H6A H 0.3729 0.5994 0.7431 0.036 Uiso 1 1 calc R
H6B H 0.4503 0.5904 0.7256 0.036 Uiso 1 1 calc R
H6C H 0.4040 0.5261 0.7360 0.036 Uiso 1 1 calc R
C74 C 0.3066(4) 0.7095(4) 0.9172(4) 0.039(2) Uani 1 1 d .
H74 H 0.2682 0.7357 0.9005 0.046 Uiso 1 1 calc R
C2 C 0.3071(3) 0.5429(3) 0.6343(3) 0.0144(14) Uani 1 1 d .
C4 C 0.3795(3) 0.6445(3) 0.6162(4) 0.0237(17) Uani 1 1 d .
H4A H 0.3620 0.6455 0.5676 0.036 Uiso 1 1 calc R
H4B H 0.4262 0.6624 0.6216 0.036 Uiso 1 1 calc R
H4C H 0.3501 0.6719 0.6426 0.036 Uiso 1 1 calc R
C3 C 0.3799(3) 0.5721(3) 0.6424(3) 0.0173(15) Uani 1 1 d .
C45 C 0.2918(3) 0.8710(3) 0.6602(3) 0.0205(16) Uani 1 1 d .
H45 H 0.2740 0.8570 0.6139 0.031 Uiso 1 1 calc R
H2B H 0.3374 0.8518 0.6715 0.031 Uiso 1 1 calc R
H2C H 0.2948 0.9199 0.6619 0.031 Uiso 1 1 calc R
C76 C 0.3942(4) 0.6314(4) 0.8972(4) 0.037(2) Uani 1 1 d .
H76 H 0.4160 0.6036 0.8665 0.045 Uiso 1 1 calc R
C77 C -0.1191(4) 0.7526(4) 0.5617(4) 0.036(2) Uani 1 1 d .
H77 H -0.1368 0.7875 0.5877 0.043 Uiso 1 1 calc R
C62 C -0.0651(3) 0.9169(3) 0.6019(4) 0.0268(18) Uani 1 1 d .
H62 H -0.1069 0.9395 0.5884 0.032 Uiso 1 1 calc R
C5 C 0.4275(3) 0.5313(3) 0.6014(3) 0.0200(15) Uani 1 1 d .
H5A H 0.4293 0.4851 0.6180 0.030 Uiso 1 1 calc R
H5B H 0.4736 0.5507 0.6072 0.030 Uiso 1 1 calc R
H5C H 0.4104 0.5320 0.5528 0.030 Uiso 1 1 calc R
C28 C 0.5018(4) 0.3084(3) 0.8045(4) 0.0291(19) Uani 1 1 d .
H28 H 0.5108 0.2989 0.8520 0.035 Uiso 1 1 calc R
C49 C 0.3916(3) 1.1215(3) 0.6660(4) 0.0263(17) Uani 1 1 d .
H49 H 0.4111 1.1323 0.6248 0.032 Uiso 1 1 calc R
C58 C 0.3532(4) 1.0122(4) 0.5575(4) 0.038(2) Uani 1 1 d .
H58A H 0.3923 1.0396 0.5472 0.056 Uiso 1 1 calc R
H58B H 0.3299 0.9946 0.5148 0.056 Uiso 1 1 calc R
H58C H 0.3694 0.9749 0.5873 0.056 Uiso 1 1 calc R
C60 C 0.0085(3) 0.8602(3) 0.6887(3) 0.0222(16) Uani 1 1 d .
C27 C 0.5442(3) 0.2821(3) 0.7600(4) 0.031(2) Uani 1 1 d .
H27 H 0.5824 0.2555 0.7763 0.037 Uiso 1 1 calc R
C63 C -0.0158(3) 0.9111(3) 0.5565(4) 0.0274(17) Uani 1 1 d .
H63 H -0.0251 0.9275 0.5110 0.033 Uiso 1 1 calc R
C61 C -0.0538(3) 0.8902(3) 0.6664(4) 0.0270(17) Uani 1 1 d .
H61 H -0.0890 0.8921 0.6964 0.032 Uiso 1 1 calc R
C39 C 0.0927(3) 1.0637(3) 0.7611(4) 0.0248(17) Uani 1 1 d .
H39A H 0.1181 1.0596 0.8065 0.037 Uiso 1 1 calc R
H39B H 0.0639 1.0241 0.7518 0.037 Uiso 1 1 calc R
H39C H 0.0637 1.1037 0.7600 0.037 Uiso 1 1 calc R
C75 C 0.3384(4) 0.6687(4) 0.8736(4) 0.043(2) Uani 1 1 d .
H75 H 0.3215 0.6663 0.8266 0.051 Uiso 1 1 calc R
C51 C 0.3920(3) 1.1326(3) 0.7872(4) 0.0231(17) Uani 1 1 d .
H51 H 0.4118 1.1508 0.8294 0.028 Uiso 1 1 calc R
C52 C 0.3345(3) 1.0921(3) 0.7871(3) 0.0170(15) Uani 1 1 d .
C13 C 0.1547(3) 0.5630(3) 0.6814(3) 0.0196(16) Uani 1 1 d .
C12 C 0.1901(3) 0.5682(3) 0.6222(3) 0.0151(15) Uani 1 1 d .
C23 C 0.1452(4) 0.6191(4) 0.7965(4) 0.041(2) Uani 1 1 d .
H1F H 0.1243 0.6572 0.7709 0.061 Uiso 1 1 calc R
H23A H 0.1726 0.6353 0.8376 0.061 Uiso 1 1 calc R
H23B H 0.1093 0.5892 0.8098 0.061 Uiso 1 1 calc R
C64 C 0.0467(3) 0.8819(3) 0.5758(4) 0.0242(17) Uani 1 1 d .
C65 C 0.1012(4) 0.8727(4) 0.5262(4) 0.0346(19) Uani 1 1 d .
H1C H 0.1354 0.8407 0.5487 0.042 Uiso 1 1 calc R
C73 C 0.3315(4) 0.7117(4) 0.9860(4) 0.044(2) Uani 1 1 d .
H73 H 0.3101 0.7395 1.0169 0.053 Uiso 1 1 calc R
C14 C 0.0865(3) 0.5433(3) 0.6740(4) 0.0220(16) Uani 1 1 d .
H14 H 0.0624 0.5392 0.7136 0.026 Uiso 1 1 calc R
C66 C 0.0727(4) 0.8399(5) 0.4599(4) 0.057(3) Uani 1 1 d .
H1E H 0.0440 0.8018 0.4701 0.086 Uiso 1 1 calc R
H66A H 0.1105 0.8243 0.4348 0.086 Uiso 1 1 calc R
H66B H 0.0451 0.8724 0.4318 0.086 Uiso 1 1 calc R
C40 C 0.1805(3) 1.1373(3) 0.7175(4) 0.0252(17) Uani 1 1 d .
H40A H 0.1468 1.1736 0.7135 0.038 Uiso 1 1 calc R
H40B H 0.2129 1.1432 0.6831 0.038 Uiso 1 1 calc R
H40C H 0.2052 1.1380 0.7635 0.038 Uiso 1 1 calc R
C24 C 0.4333(3) 0.3628(3) 0.7117(3) 0.0188(16) Uani 1 1 d .
C22 C 0.2210(4) 0.5190(3) 0.7900(4) 0.036(2) Uani 1 1 d .
H22A H 0.1841 0.4870 0.7957 0.054 Uiso 1 1 calc R
H22B H 0.2425 0.5323 0.8351 0.054 Uiso 1 1 calc R
H22C H 0.2552 0.4980 0.7637 0.054 Uiso 1 1 calc R
C21 C 0.1912(3) 0.5811(3) 0.7514(3) 0.0251(17) Uani 1 1 d .
H21 H 0.2304 0.6111 0.7433 0.030 Uiso 1 1 calc R
C53 C 0.3029(3) 1.0785(3) 0.8536(3) 0.0249(17) Uani 1 1 d .
H53 H 0.2564 1.0592 0.8410 0.030 Uiso 1 1 calc R
C43 C 0.2435(3) 0.8464(3) 0.7122(3) 0.0175(15) Uani 1 1 d .
C9 C 0.2596(3) 0.3376(3) 0.5740(3) 0.0261(17) Uani 1 1 d .
H9A H 0.2313 0.3746 0.5544 0.039 Uiso 1 1 calc R
H9B H 0.2340 0.2957 0.5678 0.039 Uiso 1 1 calc R
H9C H 0.3014 0.3346 0.5506 0.039 Uiso 1 1 calc R
C25 C 0.4754(3) 0.3336(3) 0.6652(4) 0.0177(16) Uani 1 1 d .
C70 C 0.0137(5) 0.8790(4) 0.8157(4) 0.060(3) Uani 1 1 d .
H70A H 0.0401 0.9194 0.8077 0.089 Uiso 1 1 calc R
H70B H 0.0306 0.8594 0.8600 0.089 Uiso 1 1 calc R
H70C H -0.0347 0.8907 0.8162 0.089 Uiso 1 1 calc R
C55 C 0.3437(3) 1.0271(3) 0.8987(4) 0.0303(18) Uani 1 1 d .
H2A H 0.3455 0.9849 0.8737 0.045 Uiso 1 1 calc R
H55A H 0.3213 1.0199 0.9407 0.045 Uiso 1 1 calc R
H55B H 0.3902 1.0438 0.9106 0.045 Uiso 1 1 calc R
C67 C 0.1395(4) 0.9353(4) 0.5143(4) 0.047(2) Uani 1 1 d .
H67A H 0.1081 0.9686 0.4921 0.071 Uiso 1 1 calc R
H67B H 0.1758 0.9257 0.4848 0.071 Uiso 1 1 calc R
H67C H 0.1598 0.9529 0.5584 0.071 Uiso 1 1 calc R
C19 C 0.1920(4) 0.6450(3) 0.4773(4) 0.044(2) Uani 1 1 d .
H1D H 0.1446 0.6604 0.4679 0.066 Uiso 1 1 calc R
H19 H 0.2166 0.6528 0.4368 0.066 Uiso 1 1 calc R
H1G H 0.2144 0.6697 0.5164 0.066 Uiso 1 1 calc R
C18 C 0.1925(3) 0.5702(3) 0.4938(3) 0.0225(16) Uani 1 1 d .
H18 H 0.2414 0.5576 0.5063 0.027 Uiso 1 1 calc R
C71 C 0.4187(4) 0.6340(4) 0.9653(4) 0.046(2) Uani 1 1 d .
H71 H 0.4577 0.6084 0.9819 0.055 Uiso 1 1 calc R
C44 C 0.2699(3) 0.8649(3) 0.7852(3) 0.0216(16) Uani 1 1 d .
H44A H 0.2735 0.9137 0.7892 0.032 Uiso 1 1 calc R
H44B H 0.3152 0.8449 0.7965 0.032 Uiso 1 1 calc R
H44C H 0.2382 0.8482 0.8169 0.032 Uiso 1 1 calc R
C10 C 0.2120(3) 0.3601(3) 0.6864(4) 0.0292(19) Uani 1 1 d .
H10A H 0.2239 0.3691 0.7353 0.044 Uiso 1 1 calc R
H10B H 0.1840 0.3195 0.6811 0.044 Uiso 1 1 calc R
H10C H 0.1861 0.3979 0.6654 0.044 Uiso 1 1 calc R
C41 C 0.1037(3) 1.0722(3) 0.6339(3) 0.0243(17) Uani 1 1 d .
H41A H 0.0770 1.0311 0.6261 0.036 Uiso 1 1 calc R
H41B H 0.1361 1.0762 0.5991 0.036 Uiso 1 1 calc R
H41C H 0.0728 1.1108 0.6309 0.036 Uiso 1 1 calc R
C72 C 0.3865(5) 0.6739(5) 1.0091(4) 0.051(3) Uani 1 1 d .
H72 H 0.4029 0.6752 1.0563 0.061 Uiso 1 1 calc R
C17 C 0.1551(3) 0.5569(3) 0.5565(3) 0.0146(15) Uani 1 1 d .
C42 C 0.1728(3) 0.8774(3) 0.6934(3) 0.0180(15) Uani 1 1 d .
C7 C 0.3251(3) 0.4145(3) 0.6607(3) 0.0155(15) Uani 1 1 d .
C8 C 0.2786(3) 0.3502(3) 0.6506(3) 0.0170(15) Uani 1 1 d .
C68 C 0.0215(4) 0.8298(3) 0.7600(4) 0.0287(18) Uani 1 1 d .
H68 H 0.0700 0.8141 0.7654 0.034 Uiso 1 1 calc R
C54 C 0.2936(4) 1.1425(3) 0.8943(4) 0.038(2) Uani 1 1 d .
H54A H 0.3385 1.1604 0.9112 0.057 Uiso 1 1 calc R
H54B H 0.2675 1.1324 0.9332 0.057 Uiso 1 1 calc R
H54C H 0.2687 1.1755 0.8645 0.057 Uiso 1 1 calc R

loop_
_atom_site_aniso_label
_atom_site_aniso_U_11
_atom_site_aniso_U_22
_atom_site_aniso_U_33
_atom_site_aniso_U_23
_atom_site_aniso_U_13
_atom_site_aniso_U_12
Cs2 0.0210(2) 0.0200(2) 0.0404(3) -0.0030(2) -0.0042(2) 0.0073(2)
Cs1 0.0256(3) 0.0158(2) 0.0430(3) -0.0088(2) -0.0010(2) -0.0013(2)
N1 0.015(3) 0.018(3) 0.019(3) 0.001(2) 0.001(3) 0.002(3)
N2 0.016(3) 0.020(3) 0.017(3) 0.004(2) 0.006(3) 0.004(2)
N3 0.011(3) 0.010(3) 0.023(3) -0.001(2) 0.000(2) -0.001(2)
N4 0.014(3) 0.016(3) 0.028(4) -0.006(3) -0.002(3) -0.004(2)
C59 0.013(4) 0.010(3) 0.022(4) 0.001(3) -0.005(3) -0.002(3)
C35 0.046(5) 0.028(4) 0.030(5) -0.004(3) 0.007(4) -0.004(4)
C80 0.029(5) 0.031(5) 0.071(7) -0.022(5) -0.011(5) 0.005(4)
C32 0.064(6) 0.037(5) 0.027(5) 0.002(4) 0.005(4) -0.005(4)
C1 0.011(3) 0.023(4) 0.019(4) -0.008(3) -0.004(3) 0.001(3)
C50 0.013(4) 0.011(4) 0.054(6) 0.007(4) 0.007(4) 0.006(3)
C47 0.010(3) 0.014(3) 0.028(4) 0.001(3) 0.000(3) 0.006(3)
C56 0.028(4) 0.027(4) 0.014(4) -0.002(3) 0.001(3) -0.007(3)
C34 0.039(5) 0.028(4) 0.047(5) 0.006(4) 0.024(4) -0.008(4)
C48 0.016(4) 0.011(3) 0.028(4) 0.007(3) 0.001(3) 0.006(3)
C57 0.052(5) 0.043(5) 0.029(5) 0.013(4) 0.004(4) -0.002(4)
C82 0.037(5) 0.055(6) 0.045(6) 0.011(5) 0.005(4) -0.004(4)
C26 0.016(4) 0.023(4) 0.043(5) 0.002(4) 0.008(4) -0.003(3)
C33 0.026(4) 0.017(4) 0.029(5) -0.002(3) 0.008(3) -0.003(3)
C78 0.040(5) 0.027(4) 0.049(6) 0.007(4) -0.007(4) -0.005(4)
C79 0.035(5) 0.066(6) 0.025(5) -0.006(5) -0.001(4) -0.006(5)
C20 0.025(4) 0.036(4) 0.030(4) -0.012(4) 0.000(3) -0.004(4)
C46 0.025(4) 0.015(4) 0.047(5) 0.001(3) 0.009(4) 0.006(3)
C15 0.016(4) 0.016(4) 0.049(5) -0.004(4) 0.003(4) 0.002(3)
C36 0.019(4) 0.020(4) 0.020(4) 0.002(3) 0.005(3) -0.002(3)
C37 0.017(4) 0.019(3) 0.010(4) -0.003(3) 0.004(3) 0.002(3)
C16 0.018(4) 0.024(4) 0.027(4) -0.005(3) -0.010(3) -0.003(3)
C11 0.024(4) 0.015(4) 0.033(5) 0.003(3) -0.003(3) -0.001(3)
C69 0.073(6) 0.029(4) 0.035(5) -0.003(4) 0.023(5) -0.012(4)
C81 0.029(5) 0.034(5) 0.069(7) 0.013(5) -0.006(5) -0.003(4)
C38 0.011(3) 0.010(3) 0.025(4) 0.004(3) -0.004(3) -0.001(3)
C30 0.048(5) 0.027(4) 0.026(5) 0.000(4) 0.013(4) -0.011(4)
C29 0.017(4) 0.014(3) 0.025(4) 0.001(3) -0.005(3) -0.004(3)
C31 0.094(8) 0.040(5) 0.043(6) 0.004(4) 0.032(5) -0.013(5)
C6 0.013(4) 0.031(4) 0.027(5) -0.008(3) -0.002(3) -0.004(3)
C74 0.048(5) 0.034(5) 0.033(5) 0.002(4) 0.000(4) 0.006(4)
C2 0.010(3) 0.022(4) 0.012(4) -0.001(3) 0.001(3) 0.002(3)
C4 0.016(4) 0.022(4) 0.033(5) 0.001(3) -0.001(3) -0.005(3)
C3 0.016(4) 0.009(3) 0.026(4) 0.003(3) -0.001(3) -0.001(3)
C45 0.013(4) 0.022(4) 0.026(4) -0.003(3) -0.001(3) 0.006(3)
C76 0.039(5) 0.032(4) 0.041(5) -0.007(4) 0.004(4) 0.003(4)
C77 0.029(5) 0.036(5) 0.042(6) -0.009(4) 0.004(4) 0.001(4)
C62 0.020(4) 0.027(4) 0.034(5) 0.001(4) 0.002(4) 0.006(3)
C5 0.017(4) 0.015(3) 0.028(4) 0.005(3) 0.003(3) -0.002(3)
C28 0.034(5) 0.023(4) 0.026(4) 0.007(3) -0.020(4) -0.014(4)
C49 0.021(4) 0.019(4) 0.039(5) 0.006(4) 0.007(4) 0.005(3)
C58 0.044(5) 0.038(5) 0.033(5) 0.004(4) 0.018(4) 0.000(4)
C60 0.020(4) 0.024(4) 0.023(4) -0.006(3) 0.004(3) -0.004(3)
C27 0.017(4) 0.009(4) 0.064(6) 0.002(4) -0.013(4) -0.002(3)
C63 0.021(4) 0.039(4) 0.023(4) 0.003(3) 0.002(3) 0.000(3)
C61 0.021(4) 0.033(4) 0.028(5) -0.004(4) 0.007(3) 0.001(3)
C39 0.025(4) 0.013(3) 0.038(5) -0.001(3) 0.012(4) 0.000(3)
C75 0.065(6) 0.037(5) 0.025(5) -0.010(4) -0.006(4) 0.009(4)
C51 0.018(4) 0.015(4) 0.033(5) -0.006(3) -0.008(3) 0.007(3)
C52 0.011(3) 0.015(3) 0.024(4) 0.004(3) -0.002(3) 0.004(3)
C13 0.020(4) 0.017(3) 0.022(4) 0.002(3) 0.001(3) 0.004(3)
C12 0.015(4) 0.007(3) 0.024(4) -0.004(3) 0.003(3) 0.002(3)
C23 0.040(5) 0.052(5) 0.031(5) -0.013(4) 0.008(4) -0.001(4)
C64 0.016(4) 0.032(4) 0.024(4) -0.014(4) 0.001(3) -0.006(3)
C65 0.024(4) 0.055(5) 0.024(5) 0.005(4) 0.002(4) -0.001(4)
C73 0.055(6) 0.043(5) 0.036(6) -0.006(4) 0.013(5) -0.015(5)
C14 0.024(4) 0.013(3) 0.031(5) -0.002(3) 0.012(3) 0.001(3)
C66 0.052(6) 0.084(7) 0.040(6) -0.014(5) 0.023(5) -0.016(5)
C40 0.015(4) 0.017(4) 0.044(5) -0.001(3) 0.003(3) 0.003(3)
C24 0.018(4) 0.016(4) 0.020(4) 0.005(3) -0.005(3) -0.013(3)
C22 0.039(5) 0.043(5) 0.026(5) -0.001(4) -0.004(4) -0.002(4)
C21 0.026(4) 0.027(4) 0.022(4) -0.004(3) 0.006(3) -0.002(3)
C53 0.020(4) 0.025(4) 0.030(5) -0.008(3) -0.001(3) 0.002(3)
C43 0.018(4) 0.011(3) 0.023(4) -0.005(3) 0.000(3) 0.000(3)
C9 0.020(4) 0.021(4) 0.037(5) -0.005(3) 0.002(3) -0.005(3)
C25 0.010(3) 0.013(3) 0.031(5) 0.006(3) 0.007(3) 0.000(3)
C70 0.112(8) 0.039(5) 0.024(5) 0.004(4) -0.015(5) -0.039(5)
C55 0.020(4) 0.040(5) 0.031(5) 0.000(4) 0.000(3) -0.001(4)
C67 0.054(6) 0.039(5) 0.053(6) -0.001(4) 0.028(5) -0.005(4)
C19 0.077(6) 0.030(5) 0.028(5) -0.005(4) 0.014(5) -0.015(4)
C18 0.021(4) 0.025(4) 0.021(4) -0.006(3) 0.000(3) -0.005(3)
C71 0.035(5) 0.071(6) 0.031(5) 0.022(5) -0.003(4) -0.006(5)
C44 0.023(4) 0.019(4) 0.023(4) 0.000(3) 0.002(3) 0.003(3)
C10 0.018(4) 0.015(4) 0.055(6) 0.003(4) 0.008(4) -0.005(3)
C41 0.019(4) 0.022(4) 0.031(5) 0.004(3) -0.004(3) 0.005(3)
C72 0.052(6) 0.084(7) 0.016(5) 0.002(5) -0.001(4) -0.032(5)
C17 0.015(3) 0.004(3) 0.024(4) -0.003(3) -0.002(3) 0.000(3)
C42 0.015(4) 0.019(4) 0.020(4) 0.003(3) 0.006(3) 0.000(3)
C7 0.022(4) 0.018(3) 0.008(4) -0.001(3) 0.005(3) -0.001(3)
C8 0.009(3) 0.014(3) 0.028(4) -0.001(3) 0.002(3) -0.004(3)
C68 0.024(4) 0.034(4) 0.029(5) 0.009(4) 0.007(4) 0.001(3)
C54 0.032(5) 0.041(5) 0.041(5) -0.022(4) 0.004(4) -0.004(4)

loop_
_atom_type_symbol
_atom_type_description
_atom_type_scat_dispersion_real
_atom_type_scat_dispersion_imag
_atom_type_scat_source
C C 0.0033 0.0016 'International Tables Vol C Tables 4.2.6.8 and 6.1.1.4'
D D 0.0000 0.0000 'International Tables Vol C Tables 4.2.6.8 and 6.1.1.4'
H H 0.0000 0.0000 'International Tables Vol C Tables 4.2.6.8 and 6.1.1.4'
Cs Cs -0.3680 2.1192 'International Tables Vol C Tables 4.2.6.8 and 6.1.1.4'
N N 0.0061 0.0033 'International Tables Vol C Tables 4.2.6.8 and 6.1.1.4'

loop_
_geom_angle_atom_site_label_1
_geom_angle_atom_site_label_2
_geom_angle_atom_site_label_3
_geom_angle
_geom_angle_site_symmetry_1
_geom_angle_site_symmetry_3
C47 Cs2 C24 178.83(17) . 2_656
C47 Cs2 C52 24.80(15) . .
C24 Cs2 C52 154.83(16) 2_656 .
C47 Cs2 C29 156.11(16) . 2_656
C24 Cs2 C29 24.57(15) 2_656 2_656
C52 Cs2 C29 172.97(15) . 2_656
C47 Cs2 C25 154.51(16) . 2_656
C24 Cs2 C25 24.32(15) 2_656 2_656
C52 Cs2 C25 141.44(16) . 2_656
C29 Cs2 C25 42.18(16) 2_656 2_656
C47 Cs2 C48 24.06(15) . .
C24 Cs2 C48 157.08(16) 2_656 .
C52 Cs2 C48 42.02(16) . .
C29 Cs2 C48 135.55(16) 2_656 .
C25 Cs2 C48 172.27(15) 2_656 .
C47 Cs2 C51 41.45(15) . .
C24 Cs2 C51 138.79(15) 2_656 .
C52 Cs2 C51 22.93(14) . .
C29 Cs2 C51 150.27(15) 2_656 .
C25 Cs2 C51 139.86(16) 2_656 .
C48 Cs2 C51 46.89(15) . .
C47 Cs2 C28 139.10(16) . 2_656
C24 Cs2 C28 41.01(15) 2_656 2_656
C52 Cs2 C28 162.57(16) . 2_656
C29 Cs2 C28 22.84(15) 2_656 2_656
C25 Cs2 C28 46.72(15) 2_656 2_656
C48 Cs2 C28 127.57(16) . 2_656
C51 Cs2 C28 168.62(18) . 2_656
C47 Cs2 C26 138.24(15) . 2_656
C24 Cs2 C26 40.80(15) 2_656 2_656
C52 Cs2 C26 139.54(16) . 2_656
C29 Cs2 C26 46.82(15) 2_656 2_656
C25 Cs2 C26 22.63(14) 2_656 2_656
C48 Cs2 C26 149.79(15) . 2_656
C51 Cs2 C26 152.08(17) . 2_656
C28 Cs2 C26 38.52(17) 2_656 2_656
C47 Cs2 N3 22.47(13) . .
C24 Cs2 N3 156.73(14) 2_656 .
C52 Cs2 N3 40.77(13) . .
C29 Cs2 N3 143.95(13) 2_656 .
C25 Cs2 N3 135.48(13) 2_656 .
C48 Cs2 N3 39.86(13) . .
C51 Cs2 N3 61.81(13) . .
C28 Cs2 N3 121.81(13) 2_656 .
C26 Cs2 N3 116.20(13) 2_656 .
C47 Cs2 N2 158.14(14) . 2_656
C24 Cs2 N2 22.33(13) 2_656 2_656
C52 Cs2 N2 136.31(13) . 2_656
C29 Cs2 N2 39.95(13) 2_656 2_656
C25 Cs2 N2 40.32(13) 2_656 2_656
C48 Cs2 N2 145.23(13) . 2_656
C51 Cs2 N2 116.94(13) . 2_656
C28 Cs2 N2 60.98(13) 2_656 2_656
C26 Cs2 N2 61.10(13) 2_656 2_656
N3 Cs2 N2 172.70(11) . 2_656
C47 Cs2 C27 132.35(15) . 2_656
C24 Cs2 C27 47.16(15) 2_656 2_656
C52 Cs2 C27 147.14(16) . 2_656
C29 Cs2 C27 39.83(15) 2_656 2_656
C25 Cs2 C27 39.68(16) 2_656 2_656
C48 Cs2 C27 132.80(16) . 2_656
C51 Cs2 C27 169.25(17) . 2_656
C28 Cs2 C27 21.74(15) 2_656 2_656
C26 Cs2 C27 21.80(15) 2_656 2_656
N3 Cs2 C27 110.63(13) . 2_656
N2 Cs2 C27 69.49(13) 2_656 2_656
N4 Cs1 C59 25.84(14) . .
N4 Cs1 C14 129.25(15) . .
C59 Cs1 C14 143.43(16) . .
N4 Cs1 C16 155.85(14) . .
C59 Cs1 C16 176.13(16) . .
C14 Cs1 C16 40.40(16) . .
N4 Cs1 C13 113.67(15) . .
C59 Cs1 C13 136.05(16) . .
C14 Cs1 C13 23.08(14) . .
C16 Cs1 C13 47.48(15) . .
N4 Cs1 C15 152.10(16) . .
C59 Cs1 C15 160.02(17) . .
C14 Cs1 C15 22.86(15) . .
C16 Cs1 C15 22.90(15) . .
C13 Cs1 C15 40.51(15) . .
N4 Cs1 C17 133.38(14) . .
C59 Cs1 C17 156.84(15) . .
C14 Cs1 C17 47.19(15) . .
C16 Cs1 C17 23.11(13) . .
C13 Cs1 C17 41.05(15) . .
C15 Cs1 C17 40.38(15) . .
N4 Cs1 C81 134.63(17) . .
C59 Cs1 C81 109.57(18) . .
C14 Cs1 C81 78.93(17) . .
C16 Cs1 C81 69.33(18) . .
C13 Cs1 C81 101.41(17) . .
C15 Cs1 C81 62.50(17) . .
C17 Cs1 C81 91.98(18) . .
N4 Cs1 C12 115.68(14) . .
C59 Cs1 C12 141.52(14) . .
C14 Cs1 C12 40.36(14) . .
C16 Cs1 C12 40.56(14) . .
C13 Cs1 C12 23.25(14) . .
C15 Cs1 C12 46.82(14) . .
C17 Cs1 C12 23.26(14) . .
C81 Cs1 C12 107.98(17) . .
N4 Cs1 C82 113.59(17) . .
C59 Cs1 C82 89.62(17) . .
C14 Cs1 C82 89.73(17) . .
C16 Cs1 C82 89.82(17) . .
C13 Cs1 C82 112.69(17) . .
C15 Cs1 C82 78.77(17) . .
C17 Cs1 C82 112.86(17) . .
C81 Cs1 C82 21.76(17) . .
C12 Cs1 C82 125.59(17) . .
N4 Cs1 C80 136.10(16) . .
C59 Cs1 C80 110.83(16) . .
C14 Cs1 C80 89.98(18) . .
C16 Cs1 C80 66.71(16) . .
C13 Cs1 C80 109.41(17) . .
C15 Cs1 C80 69.03(18) . .
C17 Cs1 C80 86.07(16) . .
C81 Cs1 C80 21.53(18) . .
C12 Cs1 C80 107.15(16) . .
C82 Cs1 C80 37.62(19) . .
N4 Cs1 C64 41.90(14) . .
C59 Cs1 C64 22.71(15) . .
C14 Cs1 C64 165.28(15) . .
C16 Cs1 C64 153.41(16) . .
C13 Cs1 C64 155.38(15) . .
C15 Cs1 C64 163.64(15) . .
C17 Cs1 C64 146.83(15) . .
C81 Cs1 C64 101.25(17) . .
C12 Cs1 C64 147.93(14) . .
C82 Cs1 C64 86.04(17) . .
C80 Cs1 C64 95.19(17) . .
C2 N1 C12 118.9(5) . .
C7 N2 C24 134.2(5) . .
C7 N2 Cs2 160.6(4) . 2_646
C24 N2 Cs2 63.0(3) . 2_646
C37 N3 C47 134.1(5) . .
C37 N3 Cs2 161.1(4) . .
C47 N3 Cs2 64.3(3) . .
C42 N4 C59 116.2(5) . .
C42 N4 Cs1 156.4(4) . .
C59 N4 Cs1 86.3(3) . .
C60 C59 C64 119.9(6) . .
C60 C59 N4 119.8(6) . .
C64 C59 N4 120.1(6) . .
C60 C59 Cs1 102.9(4) . .
C64 C59 Cs1 94.7(4) . .
N4 C59 Cs1 67.8(3) . .
C33 C35 H35A 109.5 . .
C33 C35 H35B 109.5 . .
H35A C35 H35B 109.5 . .
C33 C35 H35C 109.5 . .
H35A C35 H35C 109.5 . .
H35B C35 H35C 109.5 . .
C81 C80 C79 120.2(8) . .
C81 C80 Cs1 73.6(5) . .
C79 C80 Cs1 91.1(5) . .
C81 C80 H80 119.9 . .
C79 C80 H80 119.9 . .
Cs1 C80 H80 105.3 . .
C30 C32 Cs2 94.2(4) . 2_646
C30 C32 H32A 109.5 . .
Cs2 C32 H32A 78.3 2_646 .
C30 C32 H32B 109.5 . .
Cs2 C32 H32B 149.8 2_646 .
H32A C32 H32B 109.5 . .
C30 C32 H32C 109.5 . .
Cs2 C32 H32C 42.7 2_646 .
H32A C32 H32C 109.5 . .
H32B C32 H32C 109.5 . .
C7 C1 C2 136.7(6) . .
C7 C1 H1 111.6 . .
C2 C1 H1 111.6 . .
C51 C50 C49 119.1(6) . .
C51 C50 Cs2 72.9(4) . .
C49 C50 Cs2 77.5(4) . .
C51 C50 H50 120.5 . .
C49 C50 H50 120.5 . .
Cs2 C50 H50 120.3 . .
N3 C47 C48 119.4(6) . .
N3 C47 C52 120.7(6) . .
C48 C47 C52 119.2(6) . .
N3 C47 Cs2 93.2(3) . .
C48 C47 Cs2 86.7(3) . .
C52 C47 Cs2 81.5(3) . .
C48 C56 C58 113.3(6) . .
C48 C56 C57 111.5(6) . .
C58 C56 C57 109.5(6) . .
C48 C56 H56 107.4 . .
C58 C56 H56 107.4 . .
C57 C56 H56 107.4 . .
C33 C34 H34A 109.5 . .
C33 C34 H34B 109.5 . .
H34A C34 H34B 109.5 . .
C33 C34 H34C 109.5 . .
H34A C34 H34C 109.5 . .
H34B C34 H34C 109.5 . .
C49 C48 C47 118.5(6) . .
C49 C48 C56 119.1(6) . .
C47 C48 C56 122.4(6) . .
C49 C48 Cs2 86.6(4) . .
C47 C48 Cs2 69.2(3) . .
C56 C48 Cs2 113.5(4) . .
C56 C57 H57A 109.5 . .
C56 C57 H57B 109.5 . .
H57A C57 H57B 109.5 . .
C56 C57 H57C 109.5 . .
H57A C57 H57C 109.5 . .
H57B C57 H57C 109.5 . .
C81 C82 C77 119.9(8) . .
C81 C82 Cs1 73.7(4) . .
C77 C82 Cs1 91.5(5) . .
C81 C82 H82 120.0 . .
C77 C82 H82 120.0 . .
Cs1 C82 H82 104.8 . .
C27 C26 C25 122.6(7) . .
C27 C26 Cs2 82.8(4) . 2_646
C25 C26 Cs2 72.1(4) . 2_646
C27 C26 H26 118.7 . .
C25 C26 H26 118.7 . .
Cs2 C26 H26 116.8 2_646 .
C25 C33 C35 111.5(5) . .
C25 C33 C34 111.8(6) . .
C35 C33 C34 109.9(6) . .
C25 C33 H33 107.8 . .
C35 C33 H33 107.8 . .
C34 C33 H33 107.8 . .
C77 C78 C79 120.0(7) . .
C77 C78 H78 120.0 . .
C79 C78 H78 120.0 . .
C80 C79 C78 119.0(8) . .
C80 C79 H79 120.5 . .
C78 C79 H79 120.5 . .
C18 C20 H20A 109.5 . .
C18 C20 H20B 109.5 . .
H20A C20 H20B 109.5 . .
C18 C20 H20C 109.5 . .
H20A C20 H20C 109.5 . .
H20B C20 H20C 109.5 . .
C43 C46 H46A 109.5 . .
C43 C46 H46B 109.5 . .
H46A C46 H46B 109.5 . .
C43 C46 H1A 109.5 . .
H46A C46 H1A 109.5 . .
H46B C46 H1A 109.5 . .
C14 C15 C16 120.3(6) . .
C14 C15 Cs1 77.4(4) . .
C16 C15 Cs1 77.9(4) . .
C14 C15 H15 119.8 . .
C16 C15 H15 119.8 . .
Cs1 C15 H15 115.5 . .
C42 C36 C37 137.9(6) . .
C42 C36 H36 111.0 . .
C37 C36 H36 111.0 . .
N3 C37 C36 123.6(6) . .
N3 C37 C38 123.9(5) . .
C36 C37 C38 112.5(5) . .
C15 C16 C17 120.4(6) . .
C15 C16 Cs1 79.2(4) . .
C17 C16 Cs1 79.5(4) . .
C15 C16 H16 119.8 . .
C17 C16 H16 119.8 . .
Cs1 C16 H16 111.8 . .
C8 C11 H11A 109.5 . .
C8 C11 H11B 109.5 . .
H11A C11 H11B 109.5 . .
C8 C11 H11C 109.5 . .
H11A C11 H11C 109.5 . .
H11B C11 H11C 109.5 . .
C68 C69 H69A 109.5 . .
C68 C69 H69B 109.5 . .
H69A C69 H69B 109.5 . .
C68 C69 H1B 109.5 . .
H69A C69 H1B 109.5 . .
H69B C69 H1B 109.5 . .
C80 C81 C82 121.0(8) . .
C80 C81 Cs1 84.9(5) . .
C82 C81 Cs1 84.6(5) . .
C80 C81 H81 119.5 . .
C82 C81 H81 119.5 . .
Cs1 C81 H81 100.7 . .
C40 C38 C39 107.1(5) . .
C40 C38 C41 107.3(5) . .
C39 C38 C41 109.6(5) . .
C40 C38 C37 114.1(5) . .
C39 C38 C37 108.6(5) . .
C41 C38 C37 110.1(5) . .
C29 C30 C32 110.2(6) . .
C29 C30 C31 112.0(6) . .
C32 C30 C31 109.9(6) . .
C29 C30 H30 108.2 . .
C32 C30 H30 108.2 . .
C31 C30 H30 108.2 . .
C28 C29 C24 118.2(6) . .
C28 C29 C30 122.1(6) . .
C24 C29 C30 119.7(6) . .
C28 C29 Cs2 85.9(4) . 2_646
C24 C29 Cs2 72.9(3) . 2_646
C30 C29 Cs2 110.7(4) . 2_646
C30 C31 H31A 109.5 . .
C30 C31 H31B 109.5 . .
H31A C31 H31B 109.5 . .
C30 C31 H31C 109.5 . .
H31A C31 H31C 109.5 . .
H31B C31 H31C 109.5 . .
C3 C6 Cs2 107.9(4) . 2_646
C3 C6 H6A 109.5 . .
Cs2 C6 H6A 142.6 2_646 .
C3 C6 H6B 109.5 . .
Cs2 C6 H6B 56.8 2_646 .
H6A C6 H6B 109.5 . .
C3 C6 H6C 109.5 . .
Cs2 C6 H6C 56.3 2_646 .
H6A C6 H6C 109.5 . .
H6B C6 H6C 109.5 . .
C75 C74 C73 118.8(8) . .
C75 C74 H74 120.6 . .
C73 C74 H74 120.6 . .
N1 C2 C1 121.7(5) . .
N1 C2 C3 113.8(5) . .
C1 C2 C3 124.5(5) . .
C3 C4 H4A 109.5 . .
C3 C4 H4B 109.5 . .
H4A C4 H4B 109.5 . .
C3 C4 H4C 109.5 . .
H4A C4 H4C 109.5 . .
H4B C4 H4C 109.5 . .
C6 C3 C5 111.5(5) . .
C6 C3 C4 108.7(5) . .
C5 C3 C4 108.2(5) . .
C6 C3 C2 107.2(5) . .
C5 C3 C2 110.7(5) . .
C4 C3 C2 110.5(5) . .
C43 C45 Cs2 108.5(4) . .
C43 C45 H45 109.5 . .
Cs2 C45 H45 142.0 . .
C43 C45 H2B 109.5 . .
Cs2 C45 H2B 56.4 . .
H45 C45 H2B 109.5 . .
C43 C45 H2C 109.5 . .
Cs2 C45 H2C 56.4 . .
H45 C45 H2C 109.5 . .
H2B C45 H2C 109.5 . .
C75 C76 C71 120.1(8) . .
C75 C76 H76 120.0 . .
C71 C76 H76 120.0 . .
C78 C77 C82 119.9(8) . .
C78 C77 H77 120.1 . .
C82 C77 H77 120.1 . .
C61 C62 C63 120.0(7) . .
C61 C62 H62 120.0 . .
C63 C62 H62 120.0 . .
C3 C5 Cs2 102.4(4) . 2_646
C3 C5 H5A 109.5 . .
Cs2 C5 H5A 55.8 2_646 .
C3 C5 H5B 109.5 . .
Cs2 C5 H5B 59.9 2_646 .
H5A C5 H5B 109.5 . .
C3 C5 H5C 109.5 . .
Cs2 C5 H5C 148.0 2_646 .
H5A C5 H5C 109.5 . .
H5B C5 H5C 109.5 . .
C27 C28 C29 122.5(7) . .
C27 C28 Cs2 83.1(4) . 2_646
C29 C28 Cs2 71.3(4) . 2_646
C27 C28 H28 118.7 . .
C29 C28 H28 118.7 . .
Cs2 C28 H28 117.3 2_646 .
C50 C49 C48 122.0(7) . .
C50 C49 Cs2 80.9(4) . .
C48 C49 Cs2 70.9(4) . .
C50 C49 H49 119.0 . .
C48 C49 H49 119.0 . .
Cs2 C49 H49 120.0 . .
C56 C58 H58A 109.5 . .
C56 C58 H58B 109.5 . .
H58A C58 H58B 109.5 . .
C56 C58 H58C 109.5 . .
H58A C58 H58C 109.5 . .
H58B C58 H58C 109.5 . .
C61 C60 C59 118.6(6) . .
C61 C60 C68 121.5(6) . .
C59 C60 C68 119.9(6) . .
C61 C60 Cs1 122.8(4) . .
C59 C60 Cs1 56.1(3) . .
C68 C60 Cs1 91.8(4) . .
C28 C27 C26 118.7(6) . .
C28 C27 Cs2 75.1(4) . 2_646
C26 C27 Cs2 75.4(4) . 2_646
C28 C27 H27 120.7 . .
C26 C27 H27 120.7 . .
Cs2 C27 H27 119.9 2_646 .
C64 C63 C62 121.3(7) . .
C64 C63 H63 119.4 . .
C62 C63 H63 119.4 . .
C62 C61 C60 121.0(6) . .
C62 C61 H61 119.5 . .
C60 C61 H61 119.5 . .
C38 C39 H39A 109.5 . .
C38 C39 H39B 109.5 . .
H39A C39 H39B 109.5 . .
C38 C39 H39C 109.5 . .
H39A C39 H39C 109.5 . .
H39B C39 H39C 109.5 . .
C76 C75 C74 120.7(8) . .
C76 C75 H75 119.6 . .
C74 C75 H75 119.6 . .
C50 C51 C52 121.7(7) . .
C50 C51 Cs2 85.4(4) . .
C52 C51 Cs2 70.2(3) . .
C50 C51 H51 119.2 . .
C52 C51 H51 119.2 . .
Cs2 C51 H51 115.4 . .
C51 C52 C47 119.4(6) . .
C51 C52 C53 120.2(6) . .
C47 C52 C53 120.4(6) . .
C51 C52 Cs2 86.8(4) . .
C47 C52 Cs2 73.7(3) . .
C53 C52 Cs2 108.9(4) . .
C14 C13 C12 118.8(6) . .
C14 C13 C21 121.5(6) . .
C12 C13 C21 119.6(6) . .
C14 C13 Cs1 77.9(4) . .
C12 C13 Cs1 80.1(4) . .
C21 C13 Cs1 110.3(4) . .
N1 C12 C13 121.5(6) . .
N1 C12 C17 118.4(6) . .
C13 C12 C17 119.9(6) . .
N1 C12 Cs1 112.9(3) . .
C13 C12 Cs1 76.6(3) . .
C17 C12 Cs1 77.5(3) . .
C21 C23 H1F 109.5 . .
C21 C23 H23A 109.5 . .
H1F C23 H23A 109.5 . .
C21 C23 H23B 109.5 . .
H1F C23 H23B 109.5 . .
H23A C23 H23B 109.5 . .
C63 C64 C59 118.5(6) . .
C63 C64 C65 122.4(7) . .
C59 C64 C65 119.1(6) . .
C63 C64 Cs1 124.8(4) . .
C59 C64 Cs1 62.6(3) . .
C65 C64 Cs1 83.2(4) . .
C67 C65 C66 112.4(7) . .
C67 C65 C64 113.2(6) . .
C66 C65 C64 112.1(6) . .
C67 C65 H1C 106.2 . .
C66 C65 H1C 106.2 . .
C64 C65 H1C 106.2 . .
C72 C73 C74 120.0(8) . .
C72 C73 H73 120.0 . .
C74 C73 H73 120.0 . .
C15 C14 C13 121.3(6) . .
C15 C14 Cs1 79.7(4) . .
C13 C14 Cs1 79.1(4) . .
C15 C14 H14 119.3 . .
C13 C14 H14 119.3 . .
Cs1 C14 H14 112.1 . .
C65 C66 H1E 109.5 . .
C65 C66 H66A 109.5 . .
H1E C66 H66A 109.5 . .
C65 C66 H66B 109.5 . .
H1E C66 H66B 109.5 . .
H66A C66 H66B 109.5 . .
C38 C40 H40A 109.5 . .
C38 C40 H40B 109.5 . .
H40A C40 H40B 109.5 . .
C38 C40 H40C 109.5 . .
H40A C40 H40C 109.5 . .
H40B C40 H40C 109.5 . .
N2 C24 C25 121.2(6) . .
N2 C24 C29 118.5(6) . .
C25 C24 C29 119.4(6) . .
N2 C24 Cs2 94.6(3) . 2_646
C25 C24 Cs2 83.7(4) . 2_646
C29 C24 Cs2 82.5(3) . 2_646
C21 C22 H22A 109.5 . .
C21 C22 H22B 109.5 . .
H22A C22 H22B 109.5 . .
C21 C22 H22C 109.5 . .
H22A C22 H22C 109.5 . .
H22B C22 H22C 109.5 . .
C23 C21 C13 112.8(6) . .
C23 C21 C22 109.6(6) . .
C13 C21 C22 111.8(5) . .
C23 C21 H21 107.5 . .
C13 C21 H21 107.5 . .
C22 C21 H21 107.5 . .
C52 C53 C55 112.5(5) . .
C52 C53 C54 112.1(6) . .
C55 C53 C54 110.1(6) . .
C52 C53 H53 107.3 . .
C55 C53 H53 107.3 . .
C54 C53 H53 107.3 . .
C44 C43 C42 110.3(5) . .
C44 C43 C45 111.7(5) . .
C42 C43 C45 108.3(5) . .
C44 C43 C46 107.5(5) . .
C42 C43 C46 111.6(5) . .
C45 C43 C46 107.5(5) . .
C8 C9 H9A 109.5 . .
C8 C9 H9B 109.5 . .
H9A C9 H9B 109.5 . .
C8 C9 H9C 109.5 . .
H9A C9 H9C 109.5 . .
H9B C9 H9C 109.5 . .
C26 C25 C24 118.5(6) . .
C26 C25 C33 119.2(6) . .
C24 C25 C33 122.2(6) . .
C26 C25 Cs2 85.3(4) . 2_646
C24 C25 Cs2 72.0(3) . 2_646
C33 C25 Cs2 112.0(4) . 2_646
C68 C70 H70A 109.5 . .
C68 C70 H70B 109.5 . .
H70A C70 H70B 109.5 . .
C68 C70 H70C 109.5 . .
H70A C70 H70C 109.5 . .
H70B C70 H70C 109.5 . .
C53 C55 Cs2 93.4(4) . .
C53 C55 H2A 109.5 . .
Cs2 C55 H2A 44.3 . .
C53 C55 H55A 109.5 . .
Cs2 C55 H55A 151.3 . .
H2A C55 H55A 109.5 . .
C53 C55 H55B 109.5 . .
Cs2 C55 H55B 77.3 . .
H2A C55 H55B 109.5 . .
H55A C55 H55B 109.5 . .
C65 C67 H67A 109.5 . .
C65 C67 H67B 109.5 . .
H67A C67 H67B 109.5 . .
C65 C67 H67C 109.5 . .
H67A C67 H67C 109.5 . .
H67B C67 H67C 109.5 . .
C18 C19 Cs1 98.8(4) . .
C18 C19 H1D 109.5 . .
Cs1 C19 H1D 52.6 . .
C18 C19 H19 109.5 . .
Cs1 C19 H19 151.0 . .
H1D C19 H19 109.5 . .
C18 C19 H1G 109.5 . .
Cs1 C19 H1G 65.2 . .
H1D C19 H1G 109.5 . .
H19 C19 H1G 109.5 . .
C17 C18 C20 115.4(5) . .
C17 C18 C19 110.4(6) . .
C20 C18 C19 110.6(6) . .
C17 C18 H18 106.6 . .
C20 C18 H18 106.6 . .
C19 C18 H18 106.6 . .
C72 C71 C76 119.3(8) . .
C72 C71 H71 120.3 . .
C76 C71 H71 120.3 . .
C43 C44 H44A 109.5 . .
C43 C44 H44B 109.5 . .
H44A C44 H44B 109.5 . .
C43 C44 H44C 109.5 . .
H44A C44 H44C 109.5 . .
H44B C44 H44C 109.5 . .
C8 C10 H10A 109.5 . .
C8 C10 H10B 109.5 . .
H10A C10 H10B 109.5 . .
C8 C10 H10C 109.5 . .
H10A C10 H10C 109.5 . .
H10B C10 H10C 109.5 . .
C38 C41 H41A 109.5 . .
C38 C41 H41B 109.5 . .
H41A C41 H41B 109.5 . .
C38 C41 H41C 109.5 . .
H41A C41 H41C 109.5 . .
H41B C41 H41C 109.5 . .
C73 C72 C71 121.0(8) . .
C73 C72 H72 119.5 . .
C71 C72 H72 119.5 . .
C16 C17 C12 119.1(6) . .
C16 C17 C18 122.3(6) . .
C12 C17 C18 118.5(5) . .
C16 C17 Cs1 77.4(4) . .
C12 C17 Cs1 79.2(3) . .
C18 C17 Cs1 110.1(4) . .
N4 C42 C36 121.9(6) . .
N4 C42 C43 113.6(5) . .
C36 C42 C43 124.5(6) . .
N2 C7 C1 123.7(6) . .
N2 C7 C8 123.3(5) . .
C1 C7 C8 113.0(5) . .
C11 C8 C9 107.4(5) . .
C11 C8 C10 105.3(5) . .
C9 C8 C10 109.2(5) . .
C11 C8 C7 114.9(5) . .
C9 C8 C7 109.9(5) . .
C10 C8 C7 109.9(5) . .
C70 C68 C69 111.2(6) . .
C70 C68 C60 112.9(6) . .
C69 C68 C60 110.9(6) . .
C70 C68 H68 107.2 . .
C69 C68 H68 107.2 . .
C60 C68 H68 107.2 . .
C53 C54 H54A 109.5 . .
C53 C54 H54B 109.5 . .
H54A C54 H54B 109.5 . .
C53 C54 H54C 109.5 . .
H54A C54 H54C 109.5 . .
H54B C54 H54C 109.5 . .

loop_
_geom_bond_atom_site_label_1
_geom_bond_atom_site_label_2
_geom_bond_distance
_geom_bond_site_symmetry_2
Cs2 C47 3.256(6) .
Cs2 C24 3.268(6) 2_656
Cs2 C52 3.356(6) .
Cs2 C29 3.391(6) 2_656
Cs2 C25 3.417(6) 2_656
Cs2 C48 3.477(6) .
Cs2 C51 3.560(6) .
Cs2 C28 3.572(6) 2_656
Cs2 C26 3.578(7) 2_656
Cs2 N3 3.607(5) .
Cs2 N2 3.655(5) 2_656
Cs2 C27 3.668(6) 2_656
Cs1 N4 3.022(5) .
Cs1 C59 3.256(6) .
Cs1 C14 3.467(6) .
Cs1 C16 3.478(7) .
Cs1 C13 3.482(6) .
Cs1 C15 3.495(6) .
Cs1 C17 3.504(6) .
Cs1 C81 3.516(8) .
Cs1 C12 3.526(6) .
Cs1 C82 3.647(8) .
Cs1 C80 3.651(8) .
Cs1 C64 3.655(7) .
N1 C2 1.324(7) .
N1 C12 1.394(7) .
N2 C7 1.302(8) .
N2 C24 1.393(8) .
N2 Cs2 3.655(5) 2_646
N3 C37 1.306(7) .
N3 C47 1.381(7) .
N4 C42 1.326(8) .
N4 C59 1.422(7) .
C59 C60 1.406(9) .
C59 C64 1.416(9) .
C35 C33 1.529(9) .
C35 H35A 0.9800 .
C35 H35B 0.9800 .
C35 H35C 0.9800 .
C80 C81 1.345(11) .
C80 C79 1.381(11) .
C80 H80 0.9500 .
C32 C30 1.534(9) .
C32 Cs2 3.780(8) 2_646
C32 H32A 0.9800 .
C32 H32B 0.9800 .
C32 H32C 0.9800 .
C1 C7 1.409(8) .
C1 C2 1.427(8) .
C1 H1 0.9500 .
C50 C51 1.381(9) .
C50 C49 1.386(9) .
C50 H50 0.9500 .
C47 C48 1.420(9) .
C47 C52 1.423(9) .
C56 C48 1.504(9) .
C56 C58 1.519(9) .
C56 C57 1.537(9) .
C56 H56 1.0000 .
C34 C33 1.530(9) .
C34 H34A 0.9800 .
C34 H34B 0.9800 .
C34 H34C 0.9800 .
C48 C49 1.404(9) .
C57 H57A 0.9800 .
C57 H57B 0.9800 .
C57 H57C 0.9800 .
C82 C81 1.359(11) .
C82 C77 1.379(10) .
C82 H82 0.9500 .
C26 C27 1.373(10) .
C26 C25 1.382(9) .
C26 Cs2 3.578(7) 2_646
C26 H26 0.9500 .
C33 C25 1.513(9) .
C33 H33 1.0000 .
C78 C77 1.357(10) .
C78 C79 1.391(10) .
C78 H78 0.9500 .
C79 H79 0.9500 .
C20 C18 1.516(9) .
C20 H20A 0.9800 .
C20 H20B 0.9800 .
C20 H20C 0.9800 .
C46 C43 1.541(8) .
C46 H46A 0.9800 .
C46 H46B 0.9800 .
C46 H1A 0.9800 .
C15 C14 1.380(9) .
C15 C16 1.384(9) .
C15 H15 0.9500 .
C36 C42 1.419(8) .
C36 C37 1.420(8) .
C36 H36 0.9500 .
C37 C38 1.579(8) .
C16 C17 1.399(8) .
C16 H16 0.9500 .
C11 C8 1.532(8) .
C11 H11A 0.9800 .
C11 H11B 0.9800 .
C11 H11C 0.9800 .
C69 C68 1.510(9) .
C69 H69A 0.9800 .
C69 H69B 0.9800 .
C69 H1B 0.9800 .
C81 H81 0.9500 .
C38 C40 1.536(8) .
C38 C39 1.546(8) .
C38 C41 1.548(8) .
C30 C29 1.526(9) .
C30 C31 1.547(9) .
C30 H30 1.0000 .
C29 C28 1.390(9) .
C29 C24 1.422(9) .
C29 Cs2 3.391(6) 2_646
C31 H31A 0.9800 .
C31 H31B 0.9800 .
C31 H31C 0.9800 .
C6 C3 1.521(9) .
C6 Cs2 3.796(6) 2_646
C6 H6A 0.9800 .
C6 H6B 0.9800 .
C6 H6C 0.9800 .
C74 C75 1.375(10) .
C74 C73 1.390(10) .
C74 H74 0.9500 .
C2 C3 1.538(8) .
C4 C3 1.536(8) .
C4 H4A 0.9800 .
C4 H4B 0.9800 .
C4 H4C 0.9800 .
C3 C5 1.527(8) .
C45 C43 1.540(9) .
C45 H45 0.9800 .
C45 H2B 0.9800 .
C45 H2C 0.9800 .
C76 C75 1.368(10) .
C76 C71 1.375(10) .
C76 H76 0.9500 .
C77 H77 0.9500 .
C62 C61 1.370(9) .
C62 C63 1.384(9) .
C62 H62 0.9500 .
C5 Cs2 3.920(6) 2_646
C5 H5A 0.9800 .
C5 H5B 0.9800 .
C5 H5C 0.9800 .
C28 C27 1.369(10) .
C28 Cs2 3.572(6) 2_646
C28 H28 0.9500 .
C49 H49 0.9500 .
C58 H58A 0.9800 .
C58 H58B 0.9800 .
C58 H58C 0.9800 .
C60 C61 1.394(9) .
C60 C68 1.522(9) .
C27 Cs2 3.668(6) 2_646
C27 H27 0.9500 .
C63 C64 1.378(9) .
C63 H63 0.9500 .
C61 H61 0.9500 .
C39 H39A 0.9800 .
C39 H39B 0.9800 .
C39 H39C 0.9800 .
C75 H75 0.9500 .
C51 C52 1.389(8) .
C51 H51 0.9500 .
C52 C53 1.520(9) .
C13 C14 1.390(9) .
C13 C12 1.413(9) .
C13 C21 1.528(9) .
C12 C17 1.417(8) .
C23 C21 1.525(9) .
C23 H1F 0.9800 .
C23 H23A 0.9800 .
C23 H23B 0.9800 .
C64 C65 1.525(9) .
C65 C67 1.491(10) .
C65 C66 1.513(10) .
C65 H1C 1.0000 .
C73 C72 1.359(11) .
C73 H73 0.9500 .
C14 H14 0.9500 .
C66 H1E 0.9800 .
C66 H66A 0.9800 .
C66 H66B 0.9800 .
C40 H40A 0.9800 .
C40 H40B 0.9800 .
C40 H40C 0.9800 .
C24 C25 1.416(9) .
C24 Cs2 3.268(6) 2_646
C22 C21 1.541(9) .
C22 H22A 0.9800 .
C22 H22B 0.9800 .
C22 H22C 0.9800 .
C21 H21 1.0000 .
C53 C55 1.529(9) .
C53 C54 1.529(9) .
C53 H53 1.0000 .
C43 C44 1.518(8) .
C43 C42 1.531(8) .
C9 C8 1.532(9) .
C9 H9A 0.9800 .
C9 H9B 0.9800 .
C9 H9C 0.9800 .
C25 Cs2 3.417(6) 2_646
C70 C68 1.489(10) .
C70 H70A 0.9800 .
C70 H70B 0.9800 .
C70 H70C 0.9800 .
C55 H2A 0.9800 .
C55 H55A 0.9800 .
C55 H55B 0.9800 .
C67 H67A 0.9800 .
C67 H67B 0.9800 .
C67 H67C 0.9800 .
C19 C18 1.530(9) .
C19 H1D 0.9800 .
C19 H19 0.9800 .
C19 H1G 0.9800 .
C18 C17 1.516(9) .
C18 H18 1.0000 .
C71 C72 1.370(11) .
C71 H71 0.9500 .
C44 H44A 0.9800 .
C44 H44B 0.9800 .
C44 H44C 0.9800 .
C10 C8 1.556(8) .
C10 H10A 0.9800 .
C10 H10B 0.9800 .
C10 H10C 0.9800 .
C41 H41A 0.9800 .
C41 H41B 0.9800 .
C41 H41C 0.9800 .
C72 H72 0.9500 .
C7 C8 1.579(8) .
C68 H68 1.0000 .
C54 H54A 0.9800 .
C54 H54B 0.9800 .
C54 H54C 0.9800 .

loop_
_geom_torsion_atom_site_label_1
_geom_torsion_atom_site_label_2
_geom_torsion_atom_site_label_3
_geom_torsion_atom_site_label_4
_geom_torsion
_geom_torsion_site_symmetry_1
_geom_torsion_site_symmetry_4
C47 Cs2 N3 C37 169.2(15) . .
C24 Cs2 N3 C37 -13.0(14) 2_656 .
C52 Cs2 N3 C37 -157.2(13) . .
C29 Cs2 N3 C37 31.2(14) 2_656 .
C25 Cs2 N3 C37 -35.3(13) 2_656 .
C48 Cs2 N3 C37 135.5(13) . .
C51 Cs2 N3 C37 -169.1(13) . .
C28 Cs2 N3 C37 23.4(13) 2_656 .
C26 Cs2 N3 C37 -20.5(13) 2_656 .
N2 Cs2 N3 C37 -87.0(15) 2_656 .
C27 Cs2 N3 C37 2.5(13) 2_656 .
C24 Cs2 N3 C47 177.8(4) 2_656 .
C52 Cs2 N3 C47 33.6(4) . .
C29 Cs2 N3 C47 -138.0(4) 2_656 .
C25 Cs2 N3 C47 155.5(4) 2_656 .
C48 Cs2 N3 C47 -33.7(4) . .
C51 Cs2 N3 C47 21.7(4) . .
C28 Cs2 N3 C47 -145.8(4) 2_656 .
C26 Cs2 N3 C47 170.3(4) 2_656 .
N2 Cs2 N3 C47 103.7(9) 2_656 .
C27 Cs2 N3 C47 -166.7(4) 2_656 .
C59 Cs1 N4 C42 -163.5(13) . .
C14 Cs1 N4 C42 62.7(11) . .
C16 Cs1 N4 C42 8.3(13) . .
C13 Cs1 N4 C42 42.6(11) . .
C15 Cs1 N4 C42 61.4(12) . .
C17 Cs1 N4 C42 -1.5(12) . .
C81 Cs1 N4 C42 180.0(10) . .
C12 Cs1 N4 C42 17.1(11) . .
C82 Cs1 N4 C42 173.2(11) . .
C80 Cs1 N4 C42 -149.2(10) . .
C64 Cs1 N4 C42 -133.6(12) . .
C14 Cs1 N4 C59 -133.8(3) . .
C16 Cs1 N4 C59 171.7(4) . .
C13 Cs1 N4 C59 -154.0(3) . .
C15 Cs1 N4 C59 -135.1(4) . .
C17 Cs1 N4 C59 162.0(3) . .
C81 Cs1 N4 C59 -16.6(5) . .
C12 Cs1 N4 C59 -179.5(3) . .
C82 Cs1 N4 C59 -23.3(4) . .
C80 Cs1 N4 C59 14.2(5) . .
C64 Cs1 N4 C59 29.8(3) . .
C42 N4 C59 C60 -94.7(7) . .
Cs1 N4 C59 C60 92.6(5) . .
C42 N4 C59 C64 90.4(7) . .
Cs1 N4 C59 C64 -82.3(5) . .
C42 N4 C59 Cs1 172.7(6) . .
N4 Cs1 C59 C60 -117.2(6) . .
C14 Cs1 C59 C60 -47.5(5) . .
C16 Cs1 C59 C60 123(2) . .
C13 Cs1 C59 C60 -81.8(5) . .
C15 Cs1 C59 C60 -12.5(7) . .
C17 Cs1 C59 C60 -152.1(4) . .
C81 Cs1 C59 C60 50.4(5) . .
C12 Cs1 C59 C60 -116.4(4) . .
C82 Cs1 C59 C60 41.5(4) . .
C80 Cs1 C59 C60 73.3(5) . .
C64 Cs1 C59 C60 122.1(6) . .
N4 Cs1 C59 C64 120.7(6) . .
C14 Cs1 C59 C64 -169.6(3) . .
C16 Cs1 C59 C64 1(2) . .
C13 Cs1 C59 C64 156.1(4) . .
C15 Cs1 C59 C64 -134.6(5) . .
C17 Cs1 C59 C64 85.8(5) . .
C81 Cs1 C59 C64 -71.7(4) . .
C12 Cs1 C59 C64 121.4(4) . .
C82 Cs1 C59 C64 -80.6(4) . .
C80 Cs1 C59 C64 -48.8(4) . .
C14 Cs1 C59 N4 69.7(4) . .
C16 Cs1 C59 N4 -120(2) . .
C13 Cs1 C59 N4 35.4(4) . .
C15 Cs1 C59 N4 104.7(5) . .
C17 Cs1 C59 N4 -34.8(6) . .
C81 Cs1 C59 N4 167.6(4) . .
C12 Cs1 C59 N4 0.8(5) . .
C82 Cs1 C59 N4 158.7(4) . .
C80 Cs1 C59 N4 -169.5(3) . .
C64 Cs1 C59 N4 -120.7(6) . .
N4 Cs1 C80 C81 -97.3(6) . .
C59 Cs1 C80 C81 -90.7(5) . .
C14 Cs1 C80 C81 58.5(5) . .
C16 Cs1 C80 C81 92.5(5) . .
C13 Cs1 C80 C81 71.2(5) . .
C15 Cs1 C80 C81 67.9(5) . .
C17 Cs1 C80 C81 105.6(5) . .
C12 Cs1 C80 C81 95.6(5) . .
C82 Cs1 C80 C81 -31.1(5) . .
C64 Cs1 C80 C81 -107.7(5) . .
N4 Cs1 C80 C79 24.0(7) . .
C59 Cs1 C80 C79 30.5(6) . .
C14 Cs1 C80 C79 179.8(5) . .
C16 Cs1 C80 C79 -146.2(6) . .
C13 Cs1 C80 C79 -167.5(5) . .
C15 Cs1 C80 C79 -170.9(6) . .
C17 Cs1 C80 C79 -133.2(5) . .
C81 Cs1 C80 C79 121.2(8) . .
C12 Cs1 C80 C79 -143.1(5) . .
C82 Cs1 C80 C79 90.2(5) . .
C64 Cs1 C80 C79 13.6(5) . .
C47 Cs2 C50 C51 64.4(4) . .
C24 Cs2 C50 C51 -114.4(4) 2_656 .
C52 Cs2 C50 C51 29.6(4) . .
C29 Cs2 C50 C51 -148.5(4) 2_656 .
C25 Cs2 C50 C51 -82.6(5) 2_656 .
C48 Cs2 C50 C51 98.1(4) . .
C28 Cs2 C50 C51 -177.9(4) 2_656 .
C26 Cs2 C50 C51 -61.6(10) 2_656 .
N3 Cs2 C50 C51 64.8(4) . .
N2 Cs2 C50 C51 -107.6(4) 2_656 .
C27 Cs2 C50 C51 158.0(6) 2_656 .
C47 Cs2 C50 C49 -61.7(4) . .
C24 Cs2 C50 C49 119.5(4) 2_656 .
C52 Cs2 C50 C49 -96.5(5) . .
C29 Cs2 C50 C49 85.3(4) 2_656 .
C25 Cs2 C50 C49 151.2(4) 2_656 .
C48 Cs2 C50 C49 -28.0(4) . .
C51 Cs2 C50 C49 -126.1(6) . .
C28 Cs2 C50 C49 55.9(5) 2_656 .
C26 Cs2 C50 C49 172.2(8) 2_656 .
N3 Cs2 C50 C49 -61.3(4) . .
N2 Cs2 C50 C49 126.3(4) 2_656 .
C27 Cs2 C50 C49 31.9(9) 2_656 .
C37 N3 C47 C48 -87.2(9) . .
Cs2 N3 C47 C48 88.0(5) . .
C37 N3 C47 C52 102.8(8) . .
Cs2 N3 C47 C52 -82.0(5) . .
C37 N3 C47 Cs2 -175.2(7) . .
C24 Cs2 C47 N3 -48(8) 2_656 .
C52 Cs2 C47 N3 -120.6(6) . .
C29 Cs2 C47 N3 76.4(5) 2_656 .
C25 Cs2 C47 N3 -42.6(6) 2_656 .
C48 Cs2 C47 N3 119.3(6) . .
C51 Cs2 C47 N3 -150.5(5) . .
C28 Cs2 C47 N3 46.8(5) 2_656 .
C26 Cs2 C47 N3 -13.1(5) 2_656 .
N2 Cs2 C47 N3 -160.6(3) 2_656 .
C27 Cs2 C47 N3 16.9(5) 2_656 .
C24 Cs2 C47 C48 -167(8) 2_656 .
C52 Cs2 C47 C48 120.2(6) . .
C29 Cs2 C47 C48 -42.8(6) 2_656 .
C25 Cs2 C47 C48 -161.8(4) 2_656 .
C51 Cs2 C47 C48 90.2(4) . .
C28 Cs2 C47 C48 -72.5(5) 2_656 .
C26 Cs2 C47 C48 -132.4(4) 2_656 .
N3 Cs2 C47 C48 -119.3(6) . .
N2 Cs2 C47 C48 80.1(6) 2_656 .
C27 Cs2 C47 C48 -102.3(4) 2_656 .
C24 Cs2 C47 C52 73(8) 2_656 .
C29 Cs2 C47 C52 -163.0(4) 2_656 .
C25 Cs2 C47 C52 78.0(5) 2_656 .
C48 Cs2 C47 C52 -120.2(6) . .
C51 Cs2 C47 C52 -30.0(3) . .
C28 Cs2 C47 C52 167.3(3) 2_656 .
C26 Cs2 C47 C52 107.4(4) 2_656 .
N3 Cs2 C47 C52 120.6(6) . .
N2 Cs2 C47 C52 -40.1(6) 2_656 .
C27 Cs2 C47 C52 137.5(4) 2_656 .
N3 C47 C48 C49 -165.7(5) . .
C52 C47 C48 C49 4.5(9) . .
Cs2 C47 C48 C49 -73.9(5) . .
N3 C47 C48 C56 13.5(9) . .
C52 C47 C48 C56 -176.3(6) . .
Cs2 C47 C48 C56 105.3(5) . .
N3 C47 C48 Cs2 -91.8(5) . .
C52 C47 C48 Cs2 78.4(5) . .
C58 C56 C48 C49 60.7(8) . .
C57 C56 C48 C49 -63.3(8) . .
C58 C56 C48 C47 -118.5(7) . .
C57 C56 C48 C47 117.5(7) . .
C58 C56 C48 Cs2 -39.0(6) . .
C57 C56 C48 Cs2 -163.0(4) . .
C47 Cs2 C48 C49 122.2(6) . .
C24 Cs2 C48 C49 -58.5(6) 2_656 .
C52 Cs2 C48 C49 89.4(5) . .
C29 Cs2 C48 C49 -81.0(5) 2_656 .
C25 Cs2 C48 C49 -150.0(10) 2_656 .
C51 Cs2 C48 C49 57.1(4) . .
C28 Cs2 C48 C49 -109.8(4) 2_656 .
C26 Cs2 C48 C49 -159.9(4) 2_656 .
N3 Cs2 C48 C49 153.5(5) . .
N2 Cs2 C48 C49 -17.8(5) 2_656 .
C27 Cs2 C48 C49 -137.6(4) 2_656 .
C24 Cs2 C48 C47 179.3(4) 2_656 .
C52 Cs2 C48 C47 -32.8(4) . .
C29 Cs2 C48 C47 156.8(4) 2_656 .
C25 Cs2 C48 C47 87.8(12) 2_656 .
C51 Cs2 C48 C47 -65.0(4) . .
C28 Cs2 C48 C47 128.0(4) 2_656 .
C26 Cs2 C48 C47 77.9(5) 2_656 .
N3 Cs2 C48 C47 31.4(3) . .
N2 Cs2 C48 C47 -140.0(3) 2_656 .
C27 Cs2 C48 C47 100.3(4) 2_656 .
C47 Cs2 C48 C56 -117.4(6) . .
C24 Cs2 C48 C56 61.9(6) 2_656 .
C52 Cs2 C48 C56 -150.2(5) . .
C29 Cs2 C48 C56 39.4(5) 2_656 .
C25 Cs2 C48 C56 -29.6(14) 2_656 .
C51 Cs2 C48 C56 177.6(5) . .
C28 Cs2 C48 C56 10.6(5) 2_656 .
C26 Cs2 C48 C56 -39.5(6) 2_656 .
N3 Cs2 C48 C56 -86.0(4) . .
N2 Cs2 C48 C56 102.6(4) 2_656 .
C27 Cs2 C48 C56 -17.1(5) 2_656 .
N4 Cs1 C82 C81 166.9(5) . .
C59 Cs1 C82 C81 156.9(5) . .
C14 Cs1 C82 C81 -59.6(5) . .
C16 Cs1 C82 C81 -19.2(5) . .
C13 Cs1 C82 C81 -62.0(5) . .
C15 Cs1 C82 C81 -39.4(5) . .
C17 Cs1 C82 C81 -17.3(6) . .
C12 Cs1 C82 C81 -39.7(6) . .
C80 Cs1 C82 C81 30.7(5) . .
C64 Cs1 C82 C81 134.5(5) . .
N4 Cs1 C82 C77 46.1(6) . .
C59 Cs1 C82 C77 36.1(5) . .
C14 Cs1 C82 C77 179.6(5) . .
C16 Cs1 C82 C77 -140.0(5) . .
C13 Cs1 C82 C77 177.2(5) . .
C15 Cs1 C82 C77 -160.2(5) . .
C17 Cs1 C82 C77 -138.1(5) . .
C81 Cs1 C82 C77 -120.8(8) . .
C12 Cs1 C82 C77 -160.6(5) . .
C80 Cs1 C82 C77 -90.1(6) . .
C64 Cs1 C82 C77 13.7(5) . .
C81 C80 C79 C78 1.3(12) . .
Cs1 C80 C79 C78 -70.3(7) . .
C77 C78 C79 C80 -2.2(11) . .
N4 Cs1 C15 C14 2.5(6) . .
C59 Cs1 C15 C14 -61.7(6) . .
C16 Cs1 C15 C14 125.2(6) . .
C13 Cs1 C15 C14 29.6(4) . .
C17 Cs1 C15 C14 95.1(4) . .
C81 Cs1 C15 C14 -132.7(5) . .
C12 Cs1 C15 C14 62.4(4) . .
C82 Cs1 C15 C14 -117.3(4) . .
C80 Cs1 C15 C14 -155.2(4) . .
C64 Cs1 C15 C14 -139.4(5) . .
N4 Cs1 C15 C16 -122.7(4) . .
C59 Cs1 C15 C16 173.0(4) . .
C14 Cs1 C15 C16 -125.2(6) . .
C13 Cs1 C15 C16 -95.6(4) . .
C17 Cs1 C15 C16 -30.1(3) . .
C81 Cs1 C15 C16 102.1(4) . .
C12 Cs1 C15 C16 -62.9(4) . .
C82 Cs1 C15 C16 117.5(4) . .
C80 Cs1 C15 C16 79.6(4) . .
C64 Cs1 C15 C16 95.4(6) . .
C47 N3 C37 C36 166.0(7) . .
Cs2 N3 C37 C36 -0.4(17) . .
C47 N3 C37 C38 -13.2(11) . .
Cs2 N3 C37 C38 -179.6(9) . .
C42 C36 C37 N3 -7.3(12) . .
C42 C36 C37 C38 172.0(7) . .
C14 C15 C16 C17 3.5(10) . .
Cs1 C15 C16 C17 70.9(6) . .
C14 C15 C16 Cs1 -67.4(6) . .
N4 Cs1 C16 C15 105.7(5) . .
C59 Cs1 C16 C15 -142(2) . .
C14 Cs1 C16 C15 29.3(4) . .
C13 Cs1 C16 C15 61.3(4) . .
C17 Cs1 C16 C15 124.0(6) . .
C81 Cs1 C16 C15 -68.0(4) . .
C12 Cs1 C16 C15 93.5(4) . .
C82 Cs1 C16 C15 -60.5(4) . .
C80 Cs1 C16 C15 -91.0(4) . .
C64 Cs1 C16 C15 -141.2(4) . .
N4 Cs1 C16 C17 -18.3(6) . .
C59 Cs1 C16 C17 94(2) . .
C14 Cs1 C16 C17 -94.7(4) . .
C13 Cs1 C16 C17 -62.7(4) . .
C15 Cs1 C16 C17 -124.0(6) . .
C81 Cs1 C16 C17 168.0(4) . .
C12 Cs1 C16 C17 -30.5(3) . .
C82 Cs1 C16 C17 175.5(4) . .
C80 Cs1 C16 C17 144.9(4) . .
C64 Cs1 C16 C17 94.8(5) . .
C79 C80 C81 C82 -0.9(12) . .
Cs1 C80 C81 C82 80.5(7) . .
C79 C80 C81 Cs1 -81.5(7) . .
C77 C82 C81 C80 1.3(12) . .
Cs1 C82 C81 C80 -80.7(7) . .
C77 C82 C81 Cs1 82.1(7) . .
N4 Cs1 C81 C80 104.9(5) . .
C59 Cs1 C81 C80 97.3(5) . .
C14 Cs1 C81 C80 -119.7(5) . .
C16 Cs1 C81 C80 -78.7(5) . .
C13 Cs1 C81 C80 -114.4(5) . .
C15 Cs1 C81 C80 -102.7(5) . .
C17 Cs1 C81 C80 -74.1(5) . .
C12 Cs1 C81 C80 -91.3(5) . .
C82 Cs1 C81 C80 121.9(8) . .
C64 Cs1 C81 C80 75.3(5) . .
N4 Cs1 C81 C82 -17.0(6) . .
C59 Cs1 C81 C82 -24.6(6) . .
C14 Cs1 C81 C82 118.5(5) . .
C16 Cs1 C81 C82 159.4(6) . .
C13 Cs1 C81 C82 123.8(5) . .
C15 Cs1 C81 C82 135.4(6) . .
C17 Cs1 C81 C82 164.1(5) . .
C12 Cs1 C81 C82 146.9(5) . .
C80 Cs1 C81 C82 -121.9(8) . .
C64 Cs1 C81 C82 -46.5(5) . .
N3 C37 C38 C40 -0.9(9) . .
C36 C37 C38 C40 179.8(6) . .
N3 C37 C38 C39 -120.2(6) . .
C36 C37 C38 C39 60.5(7) . .
N3 C37 C38 C41 119.8(6) . .
C36 C37 C38 C41 -59.5(7) . .
Cs2 C32 C30 C29 18.7(6) 2_646 .
Cs2 C32 C30 C31 142.6(5) 2_646 .
C32 C30 C29 C28 76.0(8) . .
C31 C30 C29 C28 -46.6(9) . .
C32 C30 C29 C24 -104.0(7) . .
C31 C30 C29 C24 133.3(7) . .
C32 C30 C29 Cs2 -22.5(7) . 2_646
C31 C30 C29 Cs2 -145.1(5) . 2_646
C12 N1 C2 C1 3.3(9) . .
C12 N1 C2 C3 -176.4(5) . .
C7 C1 C2 N1 -158.4(7) . .
C7 C1 C2 C3 21.2(12) . .
Cs2 C6 C3 C5 -1.6(5) 2_646 .
Cs2 C6 C3 C4 -120.8(4) 2_646 .
Cs2 C6 C3 C2 119.7(4) 2_646 .
N1 C2 C3 C6 100.0(6) . .
C1 C2 C3 C6 -79.6(7) . .
N1 C2 C3 C5 -138.1(5) . .
C1 C2 C3 C5 42.3(8) . .
N1 C2 C3 C4 -18.2(8) . .
C1 C2 C3 C4 162.1(6) . .
C47 Cs2 C45 C43 -83.4(4) . .
C24 Cs2 C45 C43 95.4(4) 2_656 .
C52 Cs2 C45 C43 -71.0(4) . .
C29 Cs2 C45 C43 114.1(4) 2_656 .
C25 Cs2 C45 C43 72.2(4) 2_656 .
C48 Cs2 C45 C43 -108.7(4) . .
C51 Cs2 C45 C43 -82.8(4) . .
C28 Cs2 C45 C43 109.1(4) 2_656 .
C26 Cs2 C45 C43 69.6(4) 2_656 .
N3 Cs2 C45 C43 -69.8(4) . .
N2 Cs2 C45 C43 101.2(4) 2_656 .
C27 Cs2 C45 C43 86.9(4) 2_656 .
C79 C78 C77 C82 2.6(12) . .
C81 C82 C77 C78 -2.2(12) . .
Cs1 C82 C77 C78 69.7(7) . .
C6 C3 C5 Cs2 1.5(5) . 2_646
C4 C3 C5 Cs2 121.0(4) . 2_646
C2 C3 C5 Cs2 -117.8(4) . 2_646
C24 C29 C28 C27 -0.4(9) . .
C30 C29 C28 C27 179.5(6) . .
Cs2 C29 C28 C27 -68.5(6) 2_646 .
C24 C29 C28 Cs2 68.1(5) . 2_646
C30 C29 C28 Cs2 -112.0(6) . 2_646
C51 C50 C49 C48 -1.4(9) . .
Cs2 C50 C49 C48 60.7(6) . .
C51 C50 C49 Cs2 -62.0(5) . .
C47 C48 C49 C50 -1.5(9) . .
C56 C48 C49 C50 179.3(6) . .
Cs2 C48 C49 C50 -65.6(6) . .
C47 C48 C49 Cs2 64.2(5) . .
C56 C48 C49 Cs2 -115.1(5) . .
C47 Cs2 C49 C50 96.4(5) . .
C24 Cs2 C49 C50 -83.1(5) 2_656 .
C52 Cs2 C49 C50 61.0(4) . .
C29 Cs2 C49 C50 -113.1(4) 2_656 .
C25 Cs2 C49 C50 -65.4(8) 2_656 .
C48 Cs2 C49 C50 128.5(6) . .
C51 Cs2 C49 C50 28.8(4) . .
C28 Cs2 C49 C50 -142.7(4) 2_656 .
C26 Cs2 C49 C50 -173.3(6) 2_656 .
N3 Cs2 C49 C50 109.4(4) . .
N2 Cs2 C49 C50 -63.6(4) 2_656 .
C27 Cs2 C49 C50 -167.5(4) 2_656 .
C47 Cs2 C49 C48 -32.1(4) . .
C24 Cs2 C49 C48 148.4(4) 2_656 .
C52 Cs2 C49 C48 -67.5(4) . .
C29 Cs2 C49 C48 118.4(4) 2_656 .
C25 Cs2 C49 C48 166.1(5) 2_656 .
C51 Cs2 C49 C48 -99.7(5) . .
C28 Cs2 C49 C48 88.8(4) 2_656 .
C26 Cs2 C49 C48 58.2(9) 2_656 .
N3 Cs2 C49 C48 -19.1(4) . .
N2 Cs2 C49 C48 167.9(4) 2_656 .
C27 Cs2 C49 C48 64.0(5) 2_656 .
C64 C59 C60 C61 -8.9(9) . .
N4 C59 C60 C61 176.2(6) . .
Cs1 C59 C60 C61 -112.1(6) . .
C64 C59 C60 C68 173.1(6) . .
N4 C59 C60 C68 -1.8(9) . .
Cs1 C59 C60 C68 69.9(6) . .
C64 C59 C60 Cs1 103.2(6) . .
N4 C59 C60 Cs1 -71.7(5) . .
N4 Cs1 C60 C61 142.0(6) . .
C59 Cs1 C60 C61 104.7(7) . .
C14 Cs1 C60 C61 -108.8(5) . .
C16 Cs1 C60 C61 -65.4(8) . .
C13 Cs1 C60 C61 -138.3(5) . .
C15 Cs1 C60 C61 -81.8(6) . .
C17 Cs1 C60 C61 -163.8(7) . .
C81 Cs1 C60 C61 -28.5(5) . .
C12 Cs1 C60 C61 -163.1(5) . .
C82 Cs1 C60 C61 -31.8(5) . .
C80 Cs1 C60 C61 -8.2(6) . .
C64 Cs1 C60 C61 72.6(5) . .
N4 Cs1 C60 C59 37.3(4) . .
C14 Cs1 C60 C59 146.5(4) . .
C16 Cs1 C60 C59 -170.1(5) . .
C13 Cs1 C60 C59 117.0(4) . .
C15 Cs1 C60 C59 173.5(4) . .
C17 Cs1 C60 C59 91.6(9) . .
C81 Cs1 C60 C59 -133.2(4) . .
C12 Cs1 C60 C59 92.2(5) . .
C82 Cs1 C60 C59 -136.4(4) . .
C80 Cs1 C60 C59 -112.9(4) . .
C64 Cs1 C60 C59 -32.1(4) . .
N4 Cs1 C60 C68 -88.1(4) . .
C59 Cs1 C60 C68 -125.5(6) . .
C14 Cs1 C60 C68 21.0(4) . .
C16 Cs1 C60 C68 64.5(6) . .
C13 Cs1 C60 C68 -8.4(4) . .
C15 Cs1 C60 C68 48.0(5) . .
C17 Cs1 C60 C68 -33.9(9) . .
C81 Cs1 C60 C68 101.4(4) . .
C12 Cs1 C60 C68 -33.2(5) . .
C82 Cs1 C60 C68 98.1(4) . .
C80 Cs1 C60 C68 121.6(4) . .
C64 Cs1 C60 C68 -157.5(5) . .
C29 C28 C27 C26 -1.2(10) . .
Cs2 C28 C27 C26 -63.8(6) 2_646 .
C29 C28 C27 Cs2 62.6(6) . 2_646
C25 C26 C27 C28 0.3(10) . .
Cs2 C26 C27 C28 63.6(6) 2_646 .
C25 C26 C27 Cs2 -63.4(6) . 2_646
C61 C62 C63 C64 -3.6(11) . .
C63 C62 C61 C60 3.6(10) . .
C59 C60 C61 C62 2.6(10) . .
C68 C60 C61 C62 -179.4(6) . .
Cs1 C60 C61 C62 -63.5(8) . .
C71 C76 C75 C74 0.5(12) . .
C73 C74 C75 C76 -0.7(12) . .
C49 C50 C51 C52 1.1(9) . .
Cs2 C50 C51 C52 -63.4(5) . .
C49 C50 C51 Cs2 64.5(6) . .
C47 Cs2 C51 C50 -93.5(5) . .
C24 Cs2 C51 C50 88.2(5) 2_656 .
C52 Cs2 C51 C50 -126.1(6) . .
C29 Cs2 C51 C50 49.8(6) 2_656 .
C25 Cs2 C51 C50 125.9(4) 2_656 .
C48 Cs2 C51 C50 -59.6(4) . .
C28 Cs2 C51 C50 5.7(10) 2_656 .
C26 Cs2 C51 C50 160.8(4) 2_656 .
N3 Cs2 C51 C50 -105.9(4) . .
N2 Cs2 C51 C50 82.3(4) 2_656 .
C27 Cs2 C51 C50 -153.0(8) 2_656 .
C47 Cs2 C51 C52 32.5(4) . .
C24 Cs2 C51 C52 -145.7(4) 2_656 .
C29 Cs2 C51 C52 175.9(4) 2_656 .
C25 Cs2 C51 C52 -108.1(4) 2_656 .
C48 Cs2 C51 C52 66.5(4) . .
C28 Cs2 C51 C52 131.8(7) 2_656 .
C26 Cs2 C51 C52 -73.1(5) 2_656 .
N3 Cs2 C51 C52 20.2(4) . .
N2 Cs2 C51 C52 -151.7(4) 2_656 .
C27 Cs2 C51 C52 -26.9(11) 2_656 .
C50 C51 C52 C47 2.0(9) . .
Cs2 C51 C52 C47 -69.2(5) . .
C50 C51 C52 C53 -178.7(6) . .
Cs2 C51 C52 C53 110.1(5) . .
C50 C51 C52 Cs2 71.2(6) . .
N3 C47 C52 C51 165.3(5) . .
C48 C47 C52 C51 -4.8(9) . .
Cs2 C47 C52 C51 76.6(5) . .
N3 C47 C52 C53 -14.0(9) . .
C48 C47 C52 C53 175.9(5) . .
Cs2 C47 C52 C53 -102.7(5) . .
N3 C47 C52 Cs2 88.7(5) . .
C48 C47 C52 Cs2 -81.4(5) . .
C47 Cs2 C52 C51 -121.9(6) . .
C24 Cs2 C52 C51 60.7(6) 2_656 .
C29 Cs2 C52 C51 -16.9(15) 2_656 .
C25 Cs2 C52 C51 100.5(4) 2_656 .
C48 Cs2 C52 C51 -90.2(4) . .
C28 Cs2 C52 C51 -150.6(5) 2_656 .
C26 Cs2 C52 C51 136.3(4) 2_656 .
N3 Cs2 C52 C51 -152.2(5) . .
N2 Cs2 C52 C51 37.8(5) 2_656 .
C27 Cs2 C52 C51 171.0(4) 2_656 .
C24 Cs2 C52 C47 -177.4(4) 2_656 .
C29 Cs2 C52 C47 105.1(13) 2_656 .
C25 Cs2 C52 C47 -137.5(4) 2_656 .
C48 Cs2 C52 C47 31.8(3) . .
C51 Cs2 C52 C47 121.9(6) . .
C28 Cs2 C52 C47 -28.6(8) 2_656 .
C26 Cs2 C52 C47 -101.7(4) 2_656 .
N3 Cs2 C52 C47 -30.3(3) . .
N2 Cs2 C52 C47 159.7(3) 2_656 .
C27 Cs2 C52 C47 -67.0(5) 2_656 .
C47 Cs2 C52 C53 117.2(6) . .
C24 Cs2 C52 C53 -60.2(6) 2_656 .
C29 Cs2 C52 C53 -137.7(12) 2_656 .
C25 Cs2 C52 C53 -20.3(5) 2_656 .
C48 Cs2 C52 C53 149.0(5) . .
C51 Cs2 C52 C53 -120.9(6) . .
C28 Cs2 C52 C53 88.6(7) 2_656 .
C26 Cs2 C52 C53 15.5(5) 2_656 .
N3 Cs2 C52 C53 86.9(4) . .
N2 Cs2 C52 C53 -83.1(4) 2_656 .
C27 Cs2 C52 C53 50.2(6) 2_656 .
N4 Cs1 C13 C14 137.2(4) . .
C59 Cs1 C13 C14 121.2(4) . .
C16 Cs1 C13 C14 -61.0(4) . .
C15 Cs1 C13 C14 -29.3(4) . .
C17 Cs1 C13 C14 -93.1(4) . .
C81 Cs1 C13 C14 -13.4(4) . .
C12 Cs1 C13 C14 -122.5(6) . .
C82 Cs1 C13 C14 6.1(4) . .
C80 Cs1 C13 C14 -34.1(4) . .
C64 Cs1 C13 C14 143.2(4) . .
N4 Cs1 C13 C12 -100.3(4) . .
C59 Cs1 C13 C12 -116.3(4) . .
C14 Cs1 C13 C12 122.5(6) . .
C16 Cs1 C13 C12 61.5(4) . .
C15 Cs1 C13 C12 93.2(4) . .
C17 Cs1 C13 C12 29.4(3) . .
C81 Cs1 C13 C12 109.2(4) . .
C82 Cs1 C13 C12 128.7(4) . .
C80 Cs1 C13 C12 88.4(4) . .
C64 Cs1 C13 C12 -94.2(5) . .
N4 Cs1 C13 C21 17.8(5) . .
C59 Cs1 C13 C21 1.8(5) . .
C14 Cs1 C13 C21 -119.4(6) . .
C16 Cs1 C13 C21 179.5(5) . .
C15 Cs1 C13 C21 -148.8(5) . .
C17 Cs1 C13 C21 147.5(5) . .
C81 Cs1 C13 C21 -132.8(4) . .
C12 Cs1 C13 C21 118.1(6) . .
C82 Cs1 C13 C21 -113.3(4) . .
C80 Cs1 C13 C21 -153.6(4) . .
C64 Cs1 C13 C21 23.8(7) . .
C2 N1 C12 C13 90.3(7) . .
C2 N1 C12 C17 -93.9(7) . .
C2 N1 C12 Cs1 178.3(4) . .
C14 C13 C12 N1 179.0(5) . .
C21 C13 C12 N1 1.1(9) . .
Cs1 C13 C12 N1 108.9(5) . .
C14 C13 C12 C17 3.3(9) . .
C21 C13 C12 C17 -174.7(5) . .
Cs1 C13 C12 C17 -66.9(5) . .
C14 C13 C12 Cs1 70.2(5) . .
C21 C13 C12 Cs1 -107.8(5) . .
N4 Cs1 C12 N1 -28.4(5) . .
C59 Cs1 C12 N1 -28.7(5) . .
C14 Cs1 C12 N1 -149.6(5) . .
C16 Cs1 C12 N1 146.1(5) . .
C13 Cs1 C12 N1 -118.9(6) . .
C15 Cs1 C12 N1 178.3(5) . .
C17 Cs1 C12 N1 115.8(6) . .
C81 Cs1 C12 N1 164.3(4) . .
C82 Cs1 C12 N1 178.8(4) . .
C80 Cs1 C12 N1 141.7(4) . .
C64 Cs1 C12 N1 9.6(6) . .
N4 Cs1 C12 C13 90.5(4) . .
C59 Cs1 C12 C13 90.2(4) . .
C14 Cs1 C12 C13 -30.7(4) . .
C16 Cs1 C12 C13 -95.0(4) . .
C15 Cs1 C12 C13 -62.8(4) . .
C17 Cs1 C12 C13 -125.3(6) . .
C81 Cs1 C12 C13 -76.8(4) . .
C82 Cs1 C12 C13 -62.4(4) . .
C80 Cs1 C12 C13 -99.4(4) . .
C64 Cs1 C12 C13 128.5(4) . .
N4 Cs1 C12 C17 -144.2(3) . .
C59 Cs1 C12 C17 -144.6(3) . .
C14 Cs1 C12 C17 94.6(4) . .
C16 Cs1 C12 C17 30.3(3) . .
C13 Cs1 C12 C17 125.3(6) . .
C15 Cs1 C12 C17 62.5(4) . .
C81 Cs1 C12 C17 48.5(4) . .
C82 Cs1 C12 C17 62.9(4) . .
C80 Cs1 C12 C17 25.9(4) . .
C64 Cs1 C12 C17 -106.2(4) . .
C62 C63 C64 C59 -2.7(10) . .
C62 C63 C64 C65 177.9(6) . .
C62 C63 C64 Cs1 72.2(8) . .
C60 C59 C64 C63 9.0(9) . .
N4 C59 C64 C63 -176.2(6) . .
Cs1 C59 C64 C63 116.8(6) . .
C60 C59 C64 C65 -171.6(6) . .
N4 C59 C64 C65 3.2(9) . .
Cs1 C59 C64 C65 -63.9(6) . .
C60 C59 C64 Cs1 -107.8(6) . .
N4 C59 C64 Cs1 67.0(5) . .
N4 Cs1 C64 C63 -141.3(7) . .
C59 Cs1 C64 C63 -107.2(7) . .
C14 Cs1 C64 C63 -82.2(8) . .
C16 Cs1 C64 C63 73.0(7) . .
C13 Cs1 C64 C63 -149.6(5) . .
C15 Cs1 C64 C63 13.0(10) . .
C17 Cs1 C64 C63 118.6(6) . .
C81 Cs1 C64 C63 7.0(6) . .
C12 Cs1 C64 C63 162.5(5) . .
C82 Cs1 C64 C63 -8.6(6) . .
C80 Cs1 C64 C63 27.9(6) . .
N4 Cs1 C64 C59 -34.1(4) . .
C14 Cs1 C64 C59 24.9(8) . .
C16 Cs1 C64 C59 -179.8(4) . .
C13 Cs1 C64 C59 -42.5(6) . .
C15 Cs1 C64 C59 120.2(6) . .
C17 Cs1 C64 C59 -134.2(4) . .
C81 Cs1 C64 C59 114.2(4) . .
C12 Cs1 C64 C59 -90.3(5) . .
C82 Cs1 C64 C59 98.5(4) . .
C80 Cs1 C64 C59 135.1(4) . .
N4 Cs1 C64 C65 93.7(4) . .
C59 Cs1 C64 C65 127.8(6) . .
C14 Cs1 C64 C65 152.7(5) . .
C16 Cs1 C64 C65 -52.0(5) . .
C13 Cs1 C64 C65 85.3(5) . .
C15 Cs1 C64 C65 -112.0(6) . .
C17 Cs1 C64 C65 -6.4(5) . .
C81 Cs1 C64 C65 -118.0(4) . .
C12 Cs1 C64 C65 37.5(5) . .
C82 Cs1 C64 C65 -133.7(4) . .
C80 Cs1 C64 C65 -97.1(4) . .
C63 C64 C65 C67 78.1(9) . .
C59 C64 C65 C67 -101.3(8) . .
Cs1 C64 C65 C67 -154.6(6) . .
C63 C64 C65 C66 -50.3(10) . .
C59 C64 C65 C66 130.3(7) . .
Cs1 C64 C65 C66 76.9(6) . .
C75 C74 C73 C72 0.1(12) . .
C16 C15 C14 C13 -2.7(10) . .
Cs1 C15 C14 C13 -70.4(6) . .
C16 C15 C14 Cs1 67.7(6) . .
C12 C13 C14 C15 -0.7(9) . .
C21 C13 C14 C15 177.2(6) . .
Cs1 C13 C14 C15 70.7(6) . .
C12 C13 C14 Cs1 -71.4(5) . .
C21 C13 C14 Cs1 106.5(6) . .
N4 Cs1 C14 C15 -178.5(4) . .
C59 Cs1 C14 C15 149.7(4) . .
C16 Cs1 C14 C15 -29.4(4) . .
C13 Cs1 C14 C15 -125.0(6) . .
C17 Cs1 C14 C15 -61.6(4) . .
C81 Cs1 C14 C15 41.6(4) . .
C12 Cs1 C14 C15 -94.1(4) . .
C82 Cs1 C14 C15 60.7(4) . .
C80 Cs1 C14 C15 23.1(4) . .
C64 Cs1 C14 C15 133.8(6) . .
N4 Cs1 C14 C13 -53.5(4) . .
C59 Cs1 C14 C13 -85.4(4) . .
C16 Cs1 C14 C13 95.6(4) . .
C15 Cs1 C14 C13 125.0(6) . .
C17 Cs1 C14 C13 63.4(4) . .
C81 Cs1 C14 C13 166.6(4) . .
C12 Cs1 C14 C13 30.9(4) . .
C82 Cs1 C14 C13 -174.3(4) . .
C80 Cs1 C14 C13 148.0(4) . .
C64 Cs1 C14 C13 -101.2(6) . .
C7 N2 C24 C25 83.3(9) . .
Cs2 N2 C24 C25 -85.5(5) 2_646 .
C7 N2 C24 C29 -107.2(8) . .
Cs2 N2 C24 C29 84.0(5) 2_646 .
C7 N2 C24 Cs2 168.8(6) . 2_646
C28 C29 C24 N2 -166.8(6) . .
C30 C29 C24 N2 13.3(8) . .
Cs2 C29 C24 N2 -91.2(5) 2_646 .
C28 C29 C24 C25 2.9(9) . .
C30 C29 C24 C25 -177.0(6) . .
Cs2 C29 C24 C25 78.5(5) 2_646 .
C28 C29 C24 Cs2 -75.5(5) . 2_646
C30 C29 C24 Cs2 104.5(5) . 2_646
C14 C13 C21 C23 -38.0(9) . .
C12 C13 C21 C23 139.9(6) . .
Cs1 C13 C21 C23 49.9(6) . .
C14 C13 C21 C22 86.0(8) . .
C12 C13 C21 C22 -96.1(7) . .
Cs1 C13 C21 C22 173.9(4) . .
C51 C52 C53 C55 -76.9(7) . .
C47 C52 C53 C55 102.4(7) . .
Cs2 C52 C53 C55 20.6(6) . .
C51 C52 C53 C54 47.7(8) . .
C47 C52 C53 C54 -132.9(6) . .
Cs2 C52 C53 C54 145.3(4) . .
Cs2 C45 C43 C44 -1.9(6) . .
Cs2 C45 C43 C42 119.8(4) . .
Cs2 C45 C43 C46 -119.5(4) . .
C27 C26 C25 C24 2.2(10) . .
Cs2 C26 C25 C24 -66.5(5) 2_646 .
C27 C26 C25 C33 -178.7(6) . .
Cs2 C26 C25 C33 112.6(5) 2_646 .
C27 C26 C25 Cs2 68.7(6) . 2_646
N2 C24 C25 C26 165.6(6) . .
C29 C24 C25 C26 -3.8(9) . .
Cs2 C24 C25 C26 74.0(5) 2_646 .
N2 C24 C25 C33 -13.5(9) . .
C29 C24 C25 C33 177.1(5) . .
Cs2 C24 C25 C33 -105.1(5) 2_646 .
N2 C24 C25 Cs2 91.6(5) . 2_646
C29 C24 C25 Cs2 -77.8(5) . 2_646
C35 C33 C25 C26 60.7(8) . .
C34 C33 C25 C26 -62.8(8) . .
C35 C33 C25 C24 -120.3(7) . .
C34 C33 C25 C24 116.2(7) . .
C35 C33 C25 Cs2 157.8(4) . 2_646
C34 C33 C25 Cs2 34.3(6) . 2_646
C52 C53 C55 Cs2 -17.5(5) . .
C54 C53 C55 Cs2 -143.3(5) . .
C47 Cs2 C55 C53 -11.3(3) . .
C24 Cs2 C55 C53 169.5(4) 2_656 .
C52 Cs2 C55 C53 10.9(3) . .
C29 Cs2 C55 C53 -178.4(3) 2_656 .
C25 Cs2 C55 C53 -174.6(4) 2_656 .
C48 Cs2 C55 C53 -2.0(4) . .
C51 Cs2 C55 C53 38.4(4) . .
C28 Cs2 C55 C53 -142.6(4) 2_656 .
C26 Cs2 C55 C53 -151.6(4) 2_656 .
N3 Cs2 C55 C53 -37.4(3) . .
N2 Cs2 C55 C53 145.4(4) 2_656 .
C27 Cs2 C55 C53 -136.5(4) 2_656 .
N4 Cs1 C19 C18 140.0(4) . .
C59 Cs1 C19 C18 165.3(4) . .
C14 Cs1 C19 C18 9.2(4) . .
C16 Cs1 C19 C18 -18.4(4) . .
C13 Cs1 C19 C18 29.6(4) . .
C15 Cs1 C19 C18 -12.0(4) . .
C17 Cs1 C19 C18 4.5(4) . .
C81 Cs1 C19 C18 -68.3(5) . .
C12 Cs1 C19 C18 32.0(4) . .
C82 Cs1 C19 C18 -78.3(5) . .
C80 Cs1 C19 C18 -80.8(4) . .
C64 Cs1 C19 C18 -175.9(4) . .
Cs1 C19 C18 C17 -7.1(6) . .
Cs1 C19 C18 C20 121.9(5) . .
C75 C76 C71 C72 0.4(12) . .
C74 C73 C72 C71 0.9(12) . .
C76 C71 C72 C73 -1.1(12) . .
C15 C16 C17 C12 -0.9(9) . .
Cs1 C16 C17 C12 69.9(5) . .
C15 C16 C17 C18 -176.7(6) . .
Cs1 C16 C17 C18 -106.0(5) . .
C15 C16 C17 Cs1 -70.8(6) . .
N1 C12 C17 C16 -178.4(5) . .
C13 C12 C17 C16 -2.5(8) . .
Cs1 C12 C17 C16 -68.9(5) . .
N1 C12 C17 C18 -2.3(8) . .
C13 C12 C17 C18 173.5(5) . .
Cs1 C12 C17 C18 107.1(5) . .
N1 C12 C17 Cs1 -109.5(5) . .
C13 C12 C17 Cs1 66.4(5) . .
C20 C18 C17 C16 -30.9(9) . .
C19 C18 C17 C16 95.5(7) . .
C20 C18 C17 C12 153.3(6) . .
C19 C18 C17 C12 -80.4(7) . .
C20 C18 C17 Cs1 -118.3(5) . .
C19 C18 C17 Cs1 8.0(6) . .
N4 Cs1 C17 C16 169.8(4) . .
C59 Cs1 C17 C16 -170.1(4) . .
C14 Cs1 C17 C16 61.7(4) . .
C13 Cs1 C17 C16 94.0(4) . .
C15 Cs1 C17 C16 29.9(4) . .
C81 Cs1 C17 C16 -11.2(4) . .
C12 Cs1 C17 C16 123.3(6) . .
C82 Cs1 C17 C16 -4.9(4) . .
C80 Cs1 C17 C16 -31.9(4) . .
C64 Cs1 C17 C16 -125.4(4) . .
N4 Cs1 C17 C12 46.5(4) . .
C59 Cs1 C17 C12 66.5(6) . .
C14 Cs1 C17 C12 -61.6(4) . .
C16 Cs1 C17 C12 -123.3(6) . .
C13 Cs1 C17 C12 -29.4(3) . .
C15 Cs1 C17 C12 -93.5(4) . .
C81 Cs1 C17 C12 -134.5(4) . .
C82 Cs1 C17 C12 -128.2(4) . .
C80 Cs1 C17 C12 -155.3(4) . .
C64 Cs1 C17 C12 111.3(4) . .
N4 Cs1 C17 C18 -70.1(5) . .
C59 Cs1 C17 C18 -50.1(6) . .
C14 Cs1 C17 C18 -178.2(5) . .
C16 Cs1 C17 C18 120.1(6) . .
C13 Cs1 C17 C18 -146.0(5) . .
C15 Cs1 C17 C18 149.9(5) . .
C81 Cs1 C17 C18 108.9(4) . .
C12 Cs1 C17 C18 -116.6(6) . .
C82 Cs1 C17 C18 115.2(4) . .
C80 Cs1 C17 C18 88.1(4) . .
C64 Cs1 C17 C18 -5.3(5) . .
C59 N4 C42 C36 3.4(9) . .
Cs1 N4 C42 C36 164.9(8) . .
C59 N4 C42 C43 -175.8(5) . .
Cs1 N4 C42 C43 -14.2(14) . .
C37 C36 C42 N4 -163.4(7) . .
C37 C36 C42 C43 15.7(12) . .
C44 C43 C42 N4 -128.9(6) . .
C45 C43 C42 N4 108.6(6) . .
C46 C43 C42 N4 -9.5(8) . .
C44 C43 C42 C36 52.0(8) . .
C45 C43 C42 C36 -70.6(8) . .
C46 C43 C42 C36 171.3(6) . .
C24 N2 C7 C1 -170.1(6) . .
Cs2 N2 C7 C1 -21.5(16) 2_646 .
C24 N2 C7 C8 12.2(11) . .
Cs2 N2 C7 C8 160.8(9) 2_646 .
C2 C1 C7 N2 -1.6(12) . .
C2 C1 C7 C8 176.3(7) . .
N2 C7 C8 C11 1.8(9) . .
C1 C7 C8 C11 -176.1(6) . .
N2 C7 C8 C9 -119.5(6) . .
C1 C7 C8 C9 62.7(7) . .
N2 C7 C8 C10 120.4(6) . .
C1 C7 C8 C10 -57.5(7) . .
C61 C60 C68 C70 -58.8(9) . .
C59 C60 C68 C70 119.1(7) . .
Cs1 C60 C68 C70 170.4(6) . .
C61 C60 C68 C69 66.7(8) . .
C59 C60 C68 C69 -115.3(7) . .
Cs1 C60 C68 C69 -64.1(5) . .
